data_7132257
loop_
_publ_author_name
'Murata, Yukihiro'
'\"Ozen, Cihan'
'Maeda, Satoshi'
'Fukushima, Takanori'
'Shoji, Yoshiaki'

_publ_section_title
;
 Skeletal rearrangement of a boron-containing annulenic molecule into a
 macrocycle bridged by an electronically stabilized boron cation
;
_journal_name_full 'Chemical Communications'
_journal_paper_doi 10.1039/D3CC04830F
_journal_year 2023
_chemical_formula_moiety 'C36 H45 B'
_chemical_formula_sum 'C36 H45 B'
_chemical_formula_weight 488.53
_space_group_crystal_system triclinic
_space_group_IT_number 2
_space_group_name_Hall '-P 1'
_space_group_name_H-M_alt 'P -1'
_atom_sites_solution_hydrogens geom
_audit_creation_date 2023-08-22
_audit_creation_method
;
Olex2 1.3
(compiled 2020.11.12 svn.r5f609507 for OlexSys, GUI svn.r6408)
;
_audit_update_record
;
2023-09-27 deposited with the CCDC.	2023-10-24 downloaded from the CCDC.
;
_cell_angle_alpha 103.9700(10)
_cell_angle_beta 97.9440(10)
_cell_angle_gamma 107.094(2)
_cell_formula_units_Z 4
_cell_length_a 12.2748(2)
_cell_length_b 15.6480(2)
_cell_length_c 16.1985(2)
_cell_measurement_reflns_used 21075
_cell_measurement_temperature 93
_cell_measurement_theta_max 74.6260
_cell_measurement_theta_min 2.8680
_cell_volume 2811.60(8)
_computing_cell_refinement 'CrysAlisPro 1.171.41.93a (Rigaku OD, 2020)'
_computing_data_collection 'CrysAlisPro 1.171.41.93a (Rigaku OD, 2020)'
_computing_data_reduction 'CrysAlisPro 1.171.41.93a (Rigaku OD, 2020)'
_computing_molecular_graphics 'Olex2 1.3 (Dolomanov et al., 2009)'
_computing_publication_material 'Olex2 1.3 (Dolomanov et al., 2009)'
_computing_structure_refinement 'SHELXL 2018/3 (Sheldrick, 2015)'
_computing_structure_solution 'SHELXT 2018/2 (Sheldrick, 2018)'
_diffrn_ambient_temperature 93
_diffrn_detector 'Rigaku HyPix-6000 area detector'
_diffrn_detector_area_resol_mean 10.0
_diffrn_detector_type 'HPC area detector'
_diffrn_measured_fraction_theta_full 0.998
_diffrn_measured_fraction_theta_max 0.968
_diffrn_measurement_details
;
List of Runs (angles in degrees, time in seconds):

  # Type    Start    End  Width  t~exp~   \w     \q     \k     \f   Frames
#--------------------------------------------------------------------------
  1  \w     88.00 118.00   0.50    0.21    --  104.88  30.00 120.00   60
  2  \w    132.00 157.00   0.50    0.21    --  104.88  30.00 120.00   50
  3  \w     84.00 176.00   0.50    0.21    --  104.88  45.00  30.00  184
  4  \w     89.00 140.00   0.50    0.21    --  104.88  95.00 -43.00  102
  5  \w     29.00  54.00   0.50    0.21    --  104.88 -45.00  90.00   50
  6  \w     41.00  66.00   0.50    0.21    --  104.88 -61.00 150.00   50
  7  \w     31.00 106.00   0.50    0.21    --  104.88 -77.00  60.00  150
  8  \w     31.00 106.00   0.50    0.21    --  104.88 -77.00 -90.00  150
  9  \w     70.00 106.00   0.50    0.21    --  104.88 -77.00-150.00   72
 10  \w     39.00  65.00   0.50    0.21    --  104.88 -77.00-150.00   52
 11  \w     30.00  55.00   0.50    0.21    --  104.88 -45.00-150.00   50
 12  \w     19.00  94.00   0.50    0.05    --   41.30-125.00-180.00  150
 13  \w     33.00  76.00   0.50    0.21    --  104.88-125.00-120.00   86
 14  \w     87.00 112.00   0.50    0.21    --  104.88-125.00   0.00   50
 15  \w     76.00 112.00   0.50    0.21    --  104.88-125.00  60.00   72
 16  \w     74.00 112.00   0.50    0.21    --  104.88-125.00  90.00   76
 17  \w     31.00  57.00   0.50    0.21    --  104.88-125.00  90.00   52
 18  \w     35.00  61.00   0.50    0.21    --  104.88-125.00  60.00   52
 19  \w     35.00  76.00   0.50    0.21    --  104.88 -94.00  60.00   82
 20  \w     36.00  77.00   0.50    0.21    --  104.88 -94.00   0.00   82
 21  \w     62.00 106.00   0.50    0.21    --  104.88 -94.00  90.00   88
 22  \w     75.00 103.00   0.50    0.21    --  104.88 -95.00-153.00   56
 23  \w     72.00 104.00   0.50    0.21    --  104.88 -94.00-180.00   64
 24  \w    -26.00  76.00   0.50    0.05    --   41.30 -95.00-153.00  204
 25  \w    -20.00   6.00   0.50    0.05    --  -41.30  19.00-150.00   52
 26  \w    -15.00  36.00   0.50    0.05    --  -41.30  37.00 120.00  102
 27  \w    -66.00  33.00   0.50    0.05    --  -41.30  77.00  60.00  198
 28  \w    -39.00  35.00   0.50    0.05    --  -41.30  37.00  30.00  148
 29  \w      4.00  31.00   0.50    0.05    --  -41.30  37.00 -30.00   54
 30  \w    -39.00 -13.00   0.50    0.05    --  -41.30  37.00 -30.00   52
 31  \w    -52.00   1.00   0.50    0.05    --  -41.30  95.00 -43.00  106
 32  \w   -102.00 -47.00   0.50    0.21    -- -104.00 125.00 120.00  110
 33  \w    -66.00 -41.00   0.50    0.21    -- -104.00  61.00  30.00   50
 34  \w    -66.00 -41.00   0.50    0.21    -- -104.00  61.00 -30.00   50
 35  \w    -77.00 -52.00   0.50    0.21    -- -104.00  95.00 -43.00   50
 36  \w    -62.00 -30.00   0.50    0.21    -- -104.00  61.00-120.00   64
 37  \w   -109.00 -54.00   0.50    0.21    -- -104.00 -15.00-120.00  110
 38  \w   -159.00-115.00   0.50    0.21    -- -104.00 -15.00-120.00   88
 39  \w   -175.00-128.00   0.50    0.21    -- -104.00 -45.00  60.00   94
 40  \w   -159.00-131.00   0.50    0.21    -- -104.00 -30.00 150.00   56
 41  \w   -158.00 -82.00   0.50    0.21    -- -104.00 -45.00 120.00  152
 42  \w   -108.00 -82.00   0.50    0.21    -- -104.00 -45.00  60.00   52
 43  \w   -142.00 -86.00   0.50    0.21    -- -104.00 -94.00 -60.00  112
 44  \w   -173.00 -84.00   0.50    0.21    -- -104.00 -95.00-153.00  178
;
_diffrn_measurement_device 'four-circle diffractometer'
_diffrn_measurement_device_type 'Rigaku XtaLAB Synergy-DW'
_diffrn_measurement_method '\w scans'
_diffrn_radiation_monochromator 'multi-layer mirror optics'
_diffrn_radiation_probe x-ray
_diffrn_radiation_type CuK\a
_diffrn_radiation_wavelength 1.54184
_diffrn_reflns_av_R_equivalents 0.0233
_diffrn_reflns_av_unetI/netI 0.0245
_diffrn_reflns_Laue_measured_fraction_full 0.998
_diffrn_reflns_Laue_measured_fraction_max 0.968
_diffrn_reflns_limit_h_max 15
_diffrn_reflns_limit_h_min -15
_diffrn_reflns_limit_k_max 17
_diffrn_reflns_limit_k_min -19
_diffrn_reflns_limit_l_max 20
_diffrn_reflns_limit_l_min -19
_diffrn_reflns_number 34513
_diffrn_reflns_point_group_measured_fraction_full 0.998
_diffrn_reflns_point_group_measured_fraction_max 0.968
_diffrn_reflns_theta_full 67.684
_diffrn_reflns_theta_max 74.481
_diffrn_reflns_theta_min 2.885
_diffrn_source 'rotating anode X-ray generator'
_diffrn_source_type PhotonJet-DW
_exptl_absorpt_coefficient_mu 0.471
_exptl_absorpt_correction_T_max 1.00000
_exptl_absorpt_correction_T_min 0.89245
_exptl_absorpt_correction_type multi-scan
_exptl_absorpt_process_details
;
CrysAlisPro 1.171.41.93a (Rigaku Oxford Diffraction, 2020)
Empirical absorption correction using spherical harmonics,
implemented in SCALE3 ABSPACK scaling algorithm.
;
_exptl_crystal_colour colourless
_exptl_crystal_colour_primary colourless
_exptl_crystal_density_diffrn 1.154
_exptl_crystal_description block
_exptl_crystal_F_000 1064
_exptl_crystal_size_max 0.3
_exptl_crystal_size_mid 0.22
_exptl_crystal_size_min 0.2
_refine_diff_density_max 0.292
_refine_diff_density_min -0.280
_refine_diff_density_rms 0.034
_refine_ls_extinction_method none
_refine_ls_goodness_of_fit_ref 1.020
_refine_ls_hydrogen_treatment constr
_refine_ls_matrix_type full
_refine_ls_number_parameters 724
_refine_ls_number_reflns 11136
_refine_ls_number_restraints 0
_refine_ls_restrained_S_all 1.020
_refine_ls_R_factor_all 0.0502
_refine_ls_R_factor_gt 0.0452
_refine_ls_shift/su_max 0.000
_refine_ls_shift/su_mean 0.000
_refine_ls_structure_factor_coef Fsqd
_refine_ls_weighting_details 'w=1/[\s^2^(Fo^2^)+(0.0597P)^2^+0.8670P] where P=(Fo^2^+2Fc^2^)/3'
_refine_ls_weighting_scheme calc
_refine_ls_wR_factor_gt 0.1178
_refine_ls_wR_factor_ref 0.1218
_reflns_Friedel_coverage 0.000
_reflns_number_gt 9896
_reflns_number_total 11136
_reflns_threshold_expression 'I > 2\s(I)'
_cod_data_source_file d3cc04830f2.cif
_cod_data_source_block 04117_autored
_cod_original_cell_volume 2811.60(7)
_cod_database_code 7132257
_shelx_shelxl_version_number 2018/3
_shelx_space_group_comment
;
The symmetry employed for this shelxl refinement is uniquely defined
by the following loop, which should always be used as a source of
symmetry information in preference to the above space-group names.
They are only intended as comments.
;
_shelx_estimated_absorpt_t_max 0.912
_shelx_estimated_absorpt_t_min 0.872
_olex2_refinement_description
;
1. Fixed Uiso
 At 1.2 times of:
  All C(H) groups, All C(H,H) groups, All C(H,H,H,H) groups
2. Others
 Sof(H01R)=Sof(H01S)=Sof(H2AA)=Sof(H2AB)=Sof(C1)=Sof(H1A)=Sof(H1B)=Sof(C3)=
 Sof(H3A)=Sof(H3B)=1-FVAR(1)
 Sof(H01T)=Sof(H01U)=Sof(C021)=Sof(H02E)=Sof(H02F)=Sof(C022)=Sof(H02G)=
 Sof(H02H)=Sof(H2BC)=Sof(H2BD)=FVAR(1)
 Sof(H01G)=Sof(H01H)=Sof(H02A)=Sof(H02B)=Sof(C4)=Sof(H4A)=Sof(H4B)=Sof(C5)=
 Sof(H5A)=Sof(H5B)=1-FVAR(2)
 Sof(H01I)=Sof(H01J)=Sof(C01W)=Sof(H01V)=Sof(H01W)=Sof(C01Z)=Sof(H01X)=
 Sof(H01Y)=Sof(H02C)=Sof(H02D)=FVAR(2)
 Sof(H00S)=Sof(H00T)=Sof(H7)=Sof(HI)=Sof(C6)=Sof(H6A)=Sof(H6B)=Sof(C7)=
 Sof(H7A)=Sof(H7B)=1-FVAR(3)
 Sof(H00V)=Sof(H00W)=Sof(HG)=Sof(HH)=Sof(C01M)=Sof(H9)=Sof(HK)=Sof(C01T)=
 Sof(H14)=Sof(HM)=FVAR(3)
3.a Ternary CH refined with riding coordinates:
 C001(H001), C002(H002), C005(H005), C00B(H00B), C00C(H00X), C00G(H00),
 C00I(H1), C00L(H00L), C00R(H00R), C00Z(H00Z)
3.b Secondary CH2 refined with riding coordinates:
 C003(H00K,H00M), C006(H00N,H00O), C007(H00P,H00Q), C008(H00V,H00W), C008(H00S,
 H00T), C00N(H2,H), C00O(H00A,H00C), C00P(H3,HA), C00T(H00D,H00E), C00V(H4,HB),
 C00W(H00F,H00G), C00X(H00H,H00I), C010(H01A,H01B), C011(H01C,H01D), C015(H01E,
 H01F), C017(H01Z,HC), C018(H01,HD), C019(H01I,H01J), C019(H01G,H01H), C01A(H5,
 HE), C01C(H6,HF), C01F(HG,HH), C01F(H7,HI), C01J(H8,HJ), C01M(H9,HK), C01N(H10,
 HL), C01O(H01O,H01P), C01T(H14,HM), C01U(H01T,H01U), C01U(H01R,H01S),
 C01W(H01V,H01W), C01Z(H01X,H01Y), C020(H02C,H02D), C020(H02A,H02B), C021(H02E,
 H02F), C022(H02G,H02H), C2(H2BC,H2BD), C2(H2AA,H2AB), C1(H1A,H1B), C3(H3A,H3B),
  C4(H4A,H4B), C5(H5A,H5B), C6(H6A,H6B), C7(H7A,H7B)
3.c Aromatic/amide H refined with riding coordinates:
 C00J(H00J), C00U(H00U), C00Y(H00Y), C013(H013), C016(H016), C01B(H01K),
 C01D(H01L), C01E(H01M), C01I(H01N), C01P(H01Q), C01Q(H11), C01R(H12),
 C01S(H13), C01V(H15), C01X(H16), C01Y(H17)
;
_olex2_submission_special_instructions 'No special instructions were received'
_oxdiff_exptl_absorpt_empirical_details
;
Empirical correction (ABSPACK) includes:
- Absorption correction using spherical harmonics
- Frame scaling
;

loop_
_space_group_symop_operation_xyz
'x, y, z'
'-x, -y, -z'

loop_
_atom_site_label
_atom_site_type_symbol
_atom_site_fract_x
_atom_site_fract_y
_atom_site_fract_z
_atom_site_U_iso_or_equiv
_atom_site_adp_type
_atom_site_occupancy
_atom_site_site_symmetry_order
_atom_site_calc_flag
_atom_site_refinement_flags_posn
_atom_site_refinement_flags_adp
_atom_site_refinement_flags_occupancy
_atom_site_disorder_assembly
_atom_site_disorder_group
C001 C -0.11567(10) 0.70030(8) -0.52609(7) 0.0261(2) Uani 1 1 d . . . . .
H001 H -0.084339 0.765900 -0.486027 0.031 Uiso 1 1 calc R U . . .
C002 C -0.22756(12) 0.52958(8) -0.49742(8) 0.0301(3) Uani 1 1 d . . . . .
H002 H -0.290940 0.530435 -0.464850 0.036 Uiso 1 1 calc R U . . .
C003 C -0.16772(12) 0.46529(8) -0.46662(8) 0.0313(3) Uani 1 1 d . . . . .
H00K H -0.223416 0.400198 -0.486180 0.038 Uiso 1 1 calc R U . . .
H00M H -0.099792 0.466073 -0.493398 0.038 Uiso 1 1 calc R U . . .
C004 C 0.44016(10) 0.81682(9) 0.16794(7) 0.0288(2) Uani 1 1 d . . . . .
C005 C 0.32190(11) 0.67218(8) -0.03844(8) 0.0294(3) Uani 1 1 d . . . . .
H005 H 0.281615 0.644057 0.003174 0.035 Uiso 1 1 calc R U . . .
C006 C -0.12664(12) 0.49702(8) -0.36740(8) 0.0312(3) Uani 1 1 d . . . . .
H00N H -0.194272 0.498563 -0.340854 0.037 Uiso 1 1 calc R U . . .
H00O H -0.095707 0.451016 -0.349311 0.037 Uiso 1 1 calc R U . . .
C007 C -0.03218(11) 0.59347(8) -0.33340(8) 0.0300(3) Uani 1 1 d . . . . .
H00P H 0.040708 0.588129 -0.350062 0.036 Uiso 1 1 calc R U . . .
H00Q H -0.016451 0.613704 -0.268821 0.036 Uiso 1 1 calc R U . . .
C008 C -0.01589(12) 0.68433(9) -0.56994(8) 0.0329(3) Uani 1 1 d . . . . .
H00V H 0.039124 0.670751 -0.528474 0.039 Uiso 0.885(5) 1 calc R U P A 3
H00W H -0.050050 0.628198 -0.621653 0.039 Uiso 0.885(5) 1 calc R U P A 3
H00S H -0.034042 0.615898 -0.593280 0.039 Uiso 0.115(5) 1 calc R U P A -3
H00T H 0.056958 0.708878 -0.523818 0.039 Uiso 0.115(5) 1 calc R U P A -3
C009 C 0.49471(10) 0.75318(8) 0.11358(8) 0.0279(2) Uani 1 1 d . . . . .
C00A C 0.44084(11) 0.66202(9) 0.13325(8) 0.0301(3) Uani 1 1 d . . . . .
C00B C 0.50970(12) 0.83381(9) -0.01688(8) 0.0351(3) Uani 1 1 d . . . . .
H00B H 0.509029 0.893581 0.022535 0.042 Uiso 1 1 calc R U . . .
C00C C -0.22263(11) 0.69400(8) -0.59319(8) 0.0282(2) Uani 1 1 d . . . . .
H00X H -0.216632 0.661265 -0.652684 0.034 Uiso 1 1 calc R U . . .
C00D C 0.35546(11) 0.66829(10) 0.18115(8) 0.0322(3) Uani 1 1 d . . . . .
C00E C 0.35511(11) 0.76388(10) 0.20283(8) 0.0325(3) Uani 1 1 d . . . . .
C00F C -0.06204(11) 0.67043(8) -0.36692(7) 0.0289(3) Uani 1 1 d . . . . .
C00G C -0.34222(11) 0.64161(9) -0.57831(8) 0.0307(3) Uani 1 1 d . . . . .
H00 H -0.335800 0.656464 -0.513846 0.037 Uiso 1 1 calc R U . . .
C00H C -0.34436(11) 0.78458(9) -0.60413(8) 0.0322(3) Uani 1 1 d . . . . .
C00I C -0.42571(11) 0.68714(9) -0.61452(8) 0.0342(3) Uani 1 1 d . . . . .
H1 H -0.453797 0.654458 -0.678635 0.041 Uiso 1 1 calc R U . . .
C00J C 0.46202(12) 0.91269(10) 0.18615(8) 0.0353(3) Uani 1 1 d . . . . .
H00J H 0.518132 0.949260 0.162165 0.042 Uiso 1 1 calc R U . . .
C00K C 0.04559(13) 0.75608(9) -0.34929(8) 0.0356(3) Uani 1 1 d . . . . .
C00L C 0.23244(12) 0.70006(8) -0.09372(8) 0.0315(3) Uani 1 1 d . . . . .
H00L H 0.231266 0.674333 -0.156792 0.038 Uiso 1 1 calc R U . . .
C00M C -0.14310(13) 0.71327(9) -0.32066(8) 0.0339(3) Uani 1 1 d . . . . .
C00N C -0.12731(12) 0.87322(9) -0.58162(10) 0.0370(3) Uani 1 1 d . . . . .
H2 H -0.073468 0.884540 -0.525573 0.044 Uiso 1 1 calc R U . . .
H H -0.153337 0.928079 -0.576496 0.044 Uiso 1 1 calc R U . . .
C00O C 0.63841(13) 0.83815(11) -0.00087(10) 0.0445(3) Uani 1 1 d . . . . .
H00A H 0.642948 0.776898 -0.031807 0.053 Uiso 1 1 calc R U . . .
H00C H 0.684760 0.886191 -0.024365 0.053 Uiso 1 1 calc R U . . .
C00P C -0.28815(13) 0.49294(9) -0.59472(8) 0.0365(3) Uani 1 1 d . . . . .
H3 H -0.228793 0.508054 -0.629475 0.044 Uiso 1 1 calc R U . . .
HA H -0.324335 0.423929 -0.611660 0.044 Uiso 1 1 calc R U . . .
C00Q C 0.10829(12) 0.66486(9) -0.08082(9) 0.0359(3) Uani 1 1 d . . . . .
C00R C 0.13599(13) 0.81450(9) -0.09731(8) 0.0372(3) Uani 1 1 d . . . . .
H00R H 0.118619 0.804173 -0.161817 0.045 Uiso 1 1 calc R U . . .
C00S C -0.23268(11) 0.78835(9) -0.59408(8) 0.0314(3) Uani 1 1 d . . . . .
C00T C 0.62961(11) 0.78535(10) 0.13469(9) 0.0361(3) Uani 1 1 d . . . . .
H00D H 0.658527 0.808268 0.198924 0.043 Uiso 1 1 calc R U . . .
H00E H 0.653392 0.730413 0.112618 0.043 Uiso 1 1 calc R U . . .
C00U C 0.46537(13) 0.57928(10) 0.11047(9) 0.0380(3) Uani 1 1 d . . . . .
H00U H 0.524167 0.574644 0.078908 0.046 Uiso 1 1 calc R U . . .
C00V C -0.38235(13) 0.53504(9) -0.61631(9) 0.0385(3) Uani 1 1 d . . . . .
H4 H -0.450860 0.506702 -0.593816 0.046 Uiso 1 1 calc R U . . .
HB H -0.407982 0.518190 -0.680564 0.046 Uiso 1 1 calc R U . . .
C00W C 0.34831(14) 0.85720(10) -0.11626(9) 0.0410(3) Uani 1 1 d . . . . .
H00F H 0.312039 0.843080 -0.178706 0.049 Uiso 1 1 calc R U . . .
H00G H 0.370459 0.925530 -0.089024 0.049 Uiso 1 1 calc R U . . .
C00X C 0.12259(13) 0.90835(9) -0.05533(9) 0.0382(3) Uani 1 1 d . . . . .
H00H H 0.039258 0.901833 -0.072398 0.046 Uiso 1 1 calc R U . . .
H00I H 0.167991 0.955436 -0.080227 0.046 Uiso 1 1 calc R U . . .
C00Y C 0.29137(12) 0.59165(11) 0.20406(9) 0.0422(3) Uani 1 1 d . . . . .
H00Y H 0.232056 0.595670 0.235244 0.051 Uiso 1 1 calc R U . . .
C00Z C 0.25727(12) 0.80642(8) -0.07289(8) 0.0320(3) Uani 1 1 d . . . . .
H00Z H 0.286505 0.834771 -0.008254 0.038 Uiso 1 1 calc R U . . .
C010 C 0.68911(12) 0.86220(11) 0.09635(10) 0.0424(3) Uani 1 1 d . . . . .
H01A H 0.679880 0.921568 0.127318 0.051 Uiso 1 1 calc R U . . .
H01B H 0.773842 0.871892 0.105929 0.051 Uiso 1 1 calc R U . . .
C011 C 0.45922(14) 0.83132(10) -0.10984(9) 0.0413(3) Uani 1 1 d . . . . .
H01C H 0.518846 0.875500 -0.129062 0.050 Uiso 1 1 calc R U . . .
H01D H 0.441248 0.767657 -0.149799 0.050 Uiso 1 1 calc R U . . .
C012 C 0.05594(13) 0.72881(9) -0.08178(9) 0.0393(3) Uani 1 1 d . . . . .
C013 C 0.15445(14) 0.76144(11) -0.36779(9) 0.0447(4) Uani 1 1 d . . . . .
H013 H 0.169920 0.706131 -0.393440 0.054 Uiso 1 1 calc R U . . .
C014 C -0.09085(16) 0.81149(10) -0.29002(8) 0.0435(4) Uani 1 1 d . . . . .
C015 C 0.05573(13) 0.57107(9) -0.06681(10) 0.0409(3) Uani 1 1 d . . . . .
H01E H -0.026291 0.563098 -0.062984 0.049 Uiso 1 1 calc R U . . .
H01F H 0.098070 0.573088 -0.009338 0.049 Uiso 1 1 calc R U . . .
C016 C -0.25342(14) 0.67080(11) -0.30722(8) 0.0396(3) Uani 1 1 d . . . . .
H016 H -0.290277 0.604734 -0.328923 0.048 Uiso 1 1 calc R U . . .
C017 C -0.43503(13) 0.81407(11) -0.43242(9) 0.0427(3) Uani 1 1 d . . . . .
H01Z H -0.354130 0.818625 -0.437290 0.051 Uiso 1 1 calc R U . . .
HC H -0.435696 0.829697 -0.369553 0.051 Uiso 1 1 calc R U . . .
C018 C -0.53486(12) 0.67905(11) -0.57646(9) 0.0393(3) Uani 1 1 d . . . . .
H01 H -0.578381 0.714550 -0.601377 0.047 Uiso 1 1 calc R U . . .
HD H -0.585782 0.612436 -0.596692 0.047 Uiso 1 1 calc R U . . .
C019 C 0.16123(15) 0.94661(10) 0.04422(10) 0.0438(3) Uani 1 1 d . . . . .
H01I H 0.247514 0.965121 0.060118 0.053 Uiso 0.843(4) 1 calc R U P B 2
H01J H 0.141714 1.004379 0.062540 0.053 Uiso 0.843(4) 1 calc R U P B 2
H01G H 0.185701 1.015772 0.065215 0.053 Uiso 0.157(4) 1 calc R U P B -2
H01H H 0.224245 0.925730 0.067980 0.053 Uiso 0.157(4) 1 calc R U P B -2
C01A C -0.38852(13) 0.86356(10) -0.60996(9) 0.0399(3) Uani 1 1 d . . . . .
H5 H -0.470413 0.836476 -0.644239 0.048 Uiso 1 1 calc R U . . .
HE H -0.341524 0.900499 -0.642504 0.048 Uiso 1 1 calc R U . . .
C01B C 0.40214(15) 0.50334(10) 0.13478(10) 0.0470(4) Uani 1 1 d . . . . .
H01K H 0.418334 0.446499 0.119861 0.056 Uiso 1 1 calc R U . . .
C01C C -0.51487(13) 0.71342(11) -0.47692(9) 0.0426(3) Uani 1 1 d . . . . .
H6 H -0.591863 0.706205 -0.461833 0.051 Uiso 1 1 calc R U . . .
HF H -0.481764 0.671980 -0.452278 0.051 Uiso 1 1 calc R U . . .
C01D C 0.31590(14) 0.50957(11) 0.18047(10) 0.0488(4) Uani 1 1 d . . . . .
H01L H 0.273050 0.456674 0.195775 0.059 Uiso 1 1 calc R U . . .
C01E C 0.29327(13) 0.80649(13) 0.25528(9) 0.0455(4) Uani 1 1 d . . . . .
H01M H 0.234865 0.770299 0.277872 0.055 Uiso 1 1 calc R U . . .
C01F C -0.05814(14) 0.86791(12) -0.65412(12) 0.0483(4) Uani 1 1 d . . . . .
HG H 0.010373 0.926314 -0.636700 0.058 Uiso 0.885(5) 1 calc R U P A 3
HH H -0.108440 0.867120 -0.707826 0.058 Uiso 0.885(5) 1 calc R U P A 3
H7 H -0.027168 0.929215 -0.664899 0.058 Uiso 0.115(5) 1 calc R U P A -3
HI H -0.105863 0.819958 -0.709393 0.058 Uiso 0.115(5) 1 calc R U P A -3
C01H C 0.02508(15) 0.83777(9) -0.30849(8) 0.0438(4) Uani 1 1 d . . . . .
C01I C 0.40119(15) 0.95447(11) 0.23963(9) 0.0465(4) Uani 1 1 d . . . . .
H01N H 0.416905 1.020054 0.252863 0.056 Uiso 1 1 calc R U . . .
C01J C -0.38448(14) 0.93009(11) -0.52208(11) 0.0463(3) Uani 1 1 d . . . . .
H8 H -0.303530 0.954016 -0.486356 0.056 Uiso 1 1 calc R U . . .
HJ H -0.403131 0.984387 -0.532904 0.056 Uiso 1 1 calc R U . . .
B01K B -0.13760(12) 0.63340(9) -0.46635(9) 0.0270(3) Uani 1 1 d . . . . .
B01L B 0.43764(12) 0.75271(9) 0.01719(9) 0.0279(3) Uani 1 1 d . . . . .
C01M C 0.05424(17) 0.76701(16) -0.59922(16) 0.0390(5) Uani 0.885(5) 1 d . . P A 3
H9 H 0.080905 0.824694 -0.549096 0.047 Uiso 0.885(5) 1 calc R U P A 3
HK H 0.124788 0.755144 -0.614762 0.047 Uiso 0.885(5) 1 calc R U P A 3
C01N C -0.46739(14) 0.88731(12) -0.46916(10) 0.0471(4) Uani 1 1 d . . . . .
H10 H -0.547328 0.857654 -0.506797 0.056 Uiso 1 1 calc R U . . .
HL H -0.469060 0.938330 -0.419945 0.056 Uiso 1 1 calc R U . . .
C01O C -0.06725(14) 0.71955(12) -0.07320(13) 0.0575(5) Uani 1 1 d . . . . .
H01O H -0.118821 0.654489 -0.104951 0.069 Uiso 1 1 calc R U . . .
H01P H -0.093429 0.761457 -0.101959 0.069 Uiso 1 1 calc R U . . .
C01P C 0.31805(15) 0.90181(13) 0.27387(10) 0.0529(4) Uani 1 1 d . . . . .
H01Q H 0.277586 0.931637 0.310602 0.063 Uiso 1 1 calc R U . . .
C01Q C -0.30908(17) 0.72628(14) -0.26160(9) 0.0546(4) Uani 1 1 d . . . . .
H11 H -0.383401 0.697683 -0.250987 0.066 Uiso 1 1 calc R U . . .
C01R C -0.2567(2) 0.82290(15) -0.23162(10) 0.0653(6) Uani 1 1 d . . . . .
H12 H -0.295862 0.859830 -0.200976 0.078 Uiso 1 1 calc R U . . .
C01S C 0.1122(2) 0.92542(11) -0.28874(11) 0.0631(6) Uani 1 1 d . . . . .
H13 H 0.098333 0.981013 -0.261598 0.076 Uiso 1 1 calc R U . . .
C01T C -0.01358(15) 0.78466(13) -0.67753(11) 0.0415(5) Uani 0.885(5) 1 d . . P A 3
H14 H 0.037990 0.795474 -0.718617 0.050 Uiso 0.885(5) 1 calc R U P A 3
HM H -0.081531 0.727273 -0.708474 0.050 Uiso 0.885(5) 1 calc R U P A 3
C01U C 0.05531(17) 0.48358(11) -0.13453(12) 0.0585(5) Uani 1 1 d . . . . .
H01T H 0.039473 0.491705 -0.193240 0.070 Uiso 0.756(5) 1 calc R U P C 1
H01U H -0.009859 0.429169 -0.133055 0.070 Uiso 0.756(5) 1 calc R U P C 1
H01R H 0.051657 0.435479 -0.103958 0.070 Uiso 0.244(5) 1 calc R U P C -1
H01S H -0.019742 0.460917 -0.178114 0.070 Uiso 0.244(5) 1 calc R U P C -1
C01V C 0.24032(17) 0.84910(13) -0.34813(10) 0.0608(5) Uani 1 1 d . . . . .
H15 H 0.314384 0.853530 -0.361470 0.073 Uiso 1 1 calc R U . . .
C01W C 0.11181(15) 0.88436(12) 0.09708(11) 0.0378(5) Uani 0.843(4) 1 d . . P B 2
H01V H 0.143290 0.919169 0.159854 0.045 Uiso 0.843(4) 1 calc R U P B 2
H01W H 0.138407 0.829622 0.084691 0.045 Uiso 0.843(4) 1 calc R U P B 2
C01X C 0.2190(2) 0.92972(13) -0.30942(12) 0.0688(6) Uani 1 1 d . . . . .
H16 H 0.278471 0.988906 -0.296848 0.083 Uiso 1 1 calc R U . . .
C01Y C -0.1486(2) 0.86611(12) -0.24564(10) 0.0594(5) Uani 1 1 d . . . . .
H17 H -0.113746 0.932388 -0.225316 0.071 Uiso 1 1 calc R U . . .
C01Z C -0.0222(2) 0.84937(18) 0.07871(14) 0.0468(5) Uani 0.843(4) 1 d . . P B 2
H01X H -0.051080 0.888995 0.048340 0.056 Uiso 0.843(4) 1 calc R U P B 2
H01Y H -0.046390 0.857422 0.135115 0.056 Uiso 0.843(4) 1 calc R U P B 2
C020 C -0.08303(15) 0.74292(15) 0.02132(16) 0.0666(6) Uani 1 1 d . . . . .
H02C H -0.051836 0.703861 0.051014 0.080 Uiso 0.843(4) 1 calc R U P B 2
H02D H -0.167862 0.724703 0.019616 0.080 Uiso 0.843(4) 1 calc R U P B 2
H02A H -0.141688 0.774859 0.024347 0.080 Uiso 0.157(4) 1 calc R U P B -2
H02B H -0.116548 0.683110 0.034184 0.080 Uiso 0.157(4) 1 calc R U P B -2
C021 C 0.1743(3) 0.46004(14) -0.12121(13) 0.0437(6) Uani 0.756(5) 1 d . . P C 1
H02E H 0.205895 0.474964 -0.057819 0.052 Uiso 0.756(5) 1 calc R U P C 1
H02F H 0.155327 0.391885 -0.147477 0.052 Uiso 0.756(5) 1 calc R U P C 1
C022 C 0.2702(2) 0.51228(14) -0.16059(14) 0.0439(6) Uani 0.756(5) 1 d . . P C 1
H02G H 0.308259 0.468588 -0.187857 0.053 Uiso 0.756(5) 1 calc R U P C 1
H02H H 0.233574 0.532695 -0.207155 0.053 Uiso 0.756(5) 1 calc R U P C 1
C2 C 0.36262(15) 0.59692(10) -0.09427(9) 0.0428(3) Uani 1 1 d . . . . .
H2BC H 0.417914 0.628136 -0.125737 0.051 Uiso 0.756(5) 1 calc R U P C 1
H2BD H 0.407039 0.574258 -0.053792 0.051 Uiso 0.756(5) 1 calc R U P C 1
H2AA H 0.435504 0.594539 -0.061603 0.051 Uiso 0.244(5) 1 calc R U P C -1
H2AB H 0.376656 0.610527 -0.149233 0.051 Uiso 0.244(5) 1 calc R U P C -1
C1 C 0.1407(6) 0.4820(4) -0.1812(4) 0.0418(19) Uani 0.244(5) 1 d . . P C -1
H1A H 0.156227 0.534150 -0.207459 0.050 Uiso 0.244(5) 1 calc R U P C -1
H1B H 0.116368 0.422114 -0.228494 0.050 Uiso 0.244(5) 1 calc R U P C -1
C3 C 0.2491(7) 0.4928(5) -0.1156(5) 0.0392(17) Uani 0.244(5) 1 d . . P C -1
H3A H 0.277177 0.440366 -0.137829 0.047 Uiso 0.244(5) 1 calc R U P C -1
H3B H 0.226723 0.487639 -0.060065 0.047 Uiso 0.244(5) 1 calc R U P C -1
C4 C -0.0028(9) 0.7879(9) 0.0751(7) 0.051(3) Uani 0.157(4) 1 d . . P B -2
H4A H 0.064867 0.767465 0.066029 0.061 Uiso 0.157(4) 1 calc R U P B -2
H4B H -0.017637 0.784574 0.132933 0.061 Uiso 0.157(4) 1 calc R U P B -2
C5 C 0.0203(10) 0.8892(9) 0.0682(8) 0.056(4) Uani 0.157(4) 1 d . . P B -2
H5A H 0.014721 0.928986 0.123972 0.067 Uiso 0.157(4) 1 calc R U P B -2
H5B H -0.043088 0.887181 0.021955 0.067 Uiso 0.157(4) 1 calc R U P B -2
C6 C 0.0546(13) 0.8351(10) -0.6051(12) 0.052(5) Uani 0.115(5) 1 d . . P A -3
H6A H 0.129683 0.864356 -0.619794 0.063 Uiso 0.115(5) 1 calc R U P A -3
H6B H 0.065232 0.852991 -0.540803 0.063 Uiso 0.115(5) 1 calc R U P A -3
C7 C 0.0100(17) 0.7280(14) -0.6451(13) 0.047(4) Uani 0.115(5) 1 d . . P A -3
H7A H 0.069940 0.707750 -0.671270 0.056 Uiso 0.115(5) 1 calc R U P A -3
H7B H -0.062027 0.707687 -0.691300 0.056 Uiso 0.115(5) 1 calc R U P A -3

loop_
_atom_site_aniso_label
_atom_site_aniso_U_11
_atom_site_aniso_U_22
_atom_site_aniso_U_33
_atom_site_aniso_U_23
_atom_site_aniso_U_13
_atom_site_aniso_U_12
C001 0.0326(6) 0.0252(5) 0.0222(5) 0.0087(4) 0.0081(5) 0.0100(5)
C002 0.0399(7) 0.0255(6) 0.0256(6) 0.0092(5) 0.0099(5) 0.0099(5)
C003 0.0382(6) 0.0226(5) 0.0342(6) 0.0096(5) 0.0127(5) 0.0089(5)
C004 0.0286(6) 0.0377(6) 0.0190(5) 0.0085(5) 0.0045(4) 0.0103(5)
C005 0.0386(6) 0.0262(6) 0.0233(5) 0.0092(5) 0.0073(5) 0.0094(5)
C006 0.0393(7) 0.0290(6) 0.0342(6) 0.0166(5) 0.0153(5) 0.0154(5)
C007 0.0389(7) 0.0299(6) 0.0258(6) 0.0114(5) 0.0103(5) 0.0145(5)
C008 0.0391(7) 0.0409(7) 0.0288(6) 0.0168(5) 0.0131(5) 0.0207(6)
C009 0.0267(6) 0.0303(6) 0.0269(6) 0.0101(5) 0.0087(5) 0.0074(5)
C00A 0.0294(6) 0.0346(6) 0.0243(6) 0.0123(5) 0.0021(5) 0.0069(5)
C00B 0.0417(7) 0.0331(6) 0.0303(6) 0.0121(5) 0.0162(5) 0.0069(5)
C00C 0.0335(6) 0.0303(6) 0.0220(5) 0.0102(5) 0.0073(5) 0.0104(5)
C00D 0.0266(6) 0.0440(7) 0.0227(5) 0.0149(5) 0.0014(5) 0.0049(5)
C00E 0.0276(6) 0.0478(7) 0.0221(5) 0.0124(5) 0.0052(5) 0.0113(5)
C00F 0.0421(7) 0.0248(6) 0.0217(5) 0.0087(4) 0.0095(5) 0.0114(5)
C00G 0.0324(6) 0.0323(6) 0.0255(6) 0.0103(5) 0.0051(5) 0.0074(5)
C00H 0.0357(6) 0.0381(7) 0.0255(6) 0.0140(5) 0.0056(5) 0.0135(5)
C00I 0.0337(6) 0.0396(7) 0.0279(6) 0.0119(5) 0.0040(5) 0.0102(5)
C00J 0.0409(7) 0.0383(7) 0.0246(6) 0.0069(5) 0.0049(5) 0.0138(6)
C00K 0.0523(8) 0.0290(6) 0.0194(5) 0.0101(5) 0.0010(5) 0.0059(6)
C00L 0.0449(7) 0.0261(6) 0.0206(5) 0.0077(4) 0.0031(5) 0.0090(5)
C00M 0.0554(8) 0.0351(6) 0.0180(5) 0.0094(5) 0.0062(5) 0.0250(6)
C00N 0.0366(7) 0.0337(7) 0.0482(8) 0.0225(6) 0.0108(6) 0.0136(5)
C00O 0.0400(7) 0.0474(8) 0.0445(8) 0.0168(6) 0.0229(6) 0.0041(6)
C00P 0.0504(8) 0.0242(6) 0.0284(6) 0.0053(5) 0.0055(6) 0.0067(5)
C00Q 0.0385(7) 0.0285(6) 0.0309(6) 0.0073(5) -0.0057(5) 0.0047(5)
C00R 0.0497(8) 0.0316(6) 0.0271(6) 0.0097(5) -0.0009(5) 0.0126(6)
C00S 0.0352(6) 0.0343(6) 0.0299(6) 0.0164(5) 0.0089(5) 0.0131(5)
C00T 0.0277(6) 0.0409(7) 0.0383(7) 0.0117(6) 0.0091(5) 0.0090(5)
C00U 0.0432(7) 0.0365(7) 0.0337(7) 0.0132(5) 0.0031(6) 0.0130(6)
C00V 0.0424(7) 0.0327(7) 0.0308(6) 0.0089(5) 0.0009(5) 0.0030(6)
C00W 0.0603(9) 0.0341(7) 0.0317(7) 0.0178(5) 0.0136(6) 0.0129(6)
C00X 0.0477(8) 0.0324(7) 0.0362(7) 0.0149(5) 0.0051(6) 0.0140(6)
C00Y 0.0348(7) 0.0543(9) 0.0312(7) 0.0235(6) 0.0023(5) -0.0005(6)
C00Z 0.0447(7) 0.0265(6) 0.0239(6) 0.0099(5) 0.0056(5) 0.0098(5)
C010 0.0294(6) 0.0455(8) 0.0471(8) 0.0137(6) 0.0132(6) 0.0031(6)
C011 0.0558(9) 0.0396(7) 0.0325(7) 0.0182(6) 0.0212(6) 0.0110(6)
C012 0.0403(7) 0.0309(6) 0.0367(7) 0.0086(5) -0.0085(6) 0.0067(5)
C013 0.0485(8) 0.0463(8) 0.0266(6) 0.0132(6) 0.0033(6) -0.0018(6)
C014 0.0760(10) 0.0355(7) 0.0202(6) 0.0050(5) -0.0048(6) 0.0309(7)
C015 0.0388(7) 0.0292(6) 0.0469(8) 0.0125(6) -0.0001(6) 0.0037(5)
C016 0.0552(8) 0.0533(8) 0.0234(6) 0.0143(6) 0.0117(6) 0.0337(7)
C017 0.0431(8) 0.0576(9) 0.0304(7) 0.0111(6) 0.0061(6) 0.0242(7)
C018 0.0298(6) 0.0469(8) 0.0369(7) 0.0134(6) 0.0038(5) 0.0079(6)
C019 0.0576(9) 0.0385(7) 0.0372(7) 0.0088(6) 0.0103(6) 0.0213(7)
C01A 0.0392(7) 0.0472(8) 0.0415(7) 0.0226(6) 0.0066(6) 0.0198(6)
C01B 0.0588(9) 0.0347(7) 0.0401(8) 0.0158(6) -0.0047(7) 0.0087(7)
C01C 0.0349(7) 0.0594(9) 0.0379(7) 0.0201(7) 0.0114(6) 0.0166(6)
C01D 0.0518(9) 0.0431(8) 0.0370(7) 0.0229(6) -0.0046(6) -0.0070(7)
C01E 0.0378(7) 0.0726(11) 0.0320(7) 0.0171(7) 0.0154(6) 0.0224(7)
C01F 0.0453(8) 0.0537(9) 0.0638(10) 0.0400(8) 0.0232(7) 0.0197(7)
C01H 0.0719(10) 0.0276(6) 0.0234(6) 0.0094(5) -0.0081(6) 0.0121(6)
C01I 0.0611(9) 0.0485(8) 0.0307(7) 0.0033(6) 0.0075(6) 0.0280(7)
C01J 0.0494(8) 0.0422(8) 0.0521(9) 0.0145(7) 0.0038(7) 0.0254(7)
B01K 0.0356(7) 0.0257(6) 0.0230(6) 0.0079(5) 0.0107(5) 0.0131(5)
B01L 0.0340(7) 0.0283(6) 0.0248(6) 0.0083(5) 0.0135(5) 0.0119(5)
C01M 0.0363(9) 0.0572(13) 0.0400(11) 0.0291(10) 0.0190(9) 0.0233(9)
C01N 0.0485(8) 0.0560(9) 0.0397(8) 0.0077(7) 0.0043(6) 0.0301(7)
C01O 0.0358(8) 0.0402(8) 0.0835(13) 0.0190(8) -0.0130(8) 0.0058(6)
C01P 0.0566(9) 0.0733(11) 0.0357(8) 0.0063(7) 0.0168(7) 0.0373(9)
C01Q 0.0707(11) 0.0862(13) 0.0258(7) 0.0137(7) 0.0106(7) 0.0565(10)
C01R 0.0962(15) 0.0861(13) 0.0289(7) 0.0000(8) -0.0012(8) 0.0740(13)
C01S 0.1036(16) 0.0270(7) 0.0367(8) 0.0108(6) -0.0221(9) 0.0064(8)
C01T 0.0435(9) 0.0598(11) 0.0386(9) 0.0307(8) 0.0211(7) 0.0245(8)
C01U 0.0713(11) 0.0291(7) 0.0532(10) 0.0039(7) 0.0065(8) -0.0043(7)
C01V 0.0607(10) 0.0606(11) 0.0352(8) 0.0227(8) -0.0049(7) -0.0163(8)
C01W 0.0418(10) 0.0455(10) 0.0324(8) 0.0129(7) 0.0084(7) 0.0227(8)
C01X 0.0848(14) 0.0448(10) 0.0448(9) 0.0254(8) -0.0178(9) -0.0193(9)
C01Y 0.1015(15) 0.0499(9) 0.0295(7) -0.0014(6) -0.0097(8) 0.0513(10)
C01Z 0.0419(12) 0.0561(14) 0.0577(12) 0.0274(10) 0.0202(9) 0.0264(11)
C020 0.0359(9) 0.0801(13) 0.1076(17) 0.0596(13) 0.0249(10) 0.0245(9)
C021 0.0633(16) 0.0248(9) 0.0343(11) 0.0047(8) 0.0018(10) 0.0100(10)
C022 0.0737(15) 0.0318(10) 0.0251(10) 0.0049(8) 0.0098(9) 0.0196(9)
C2 0.0601(9) 0.0350(7) 0.0335(7) 0.0056(6) 0.0078(6) 0.0212(7)
C1 0.061(4) 0.024(3) 0.029(3) 0.002(2) -0.003(3) 0.009(2)
C3 0.052(4) 0.029(3) 0.039(4) 0.008(3) 0.010(3) 0.018(3)
C4 0.037(6) 0.062(8) 0.043(5) 0.004(5) 0.015(4) 0.007(5)
C5 0.045(7) 0.051(7) 0.048(6) -0.003(5) 0.032(5) -0.011(5)
C6 0.055(9) 0.052(9) 0.079(12) 0.044(8) 0.040(8) 0.028(7)
C7 0.053(9) 0.064(10) 0.038(9) 0.024(8) 0.025(8) 0.024(8)

loop_
_atom_type_symbol
_atom_type_description
_atom_type_scat_dispersion_real
_atom_type_scat_dispersion_imag
_atom_type_scat_source
C C 0.0181 0.0091 'International Tables Vol C Tables 4.2.6.8 and 6.1.1.4'
H H 0.0000 0.0000 'International Tables Vol C Tables 4.2.6.8 and 6.1.1.4'
B B 0.0090 0.0039 'International Tables Vol C Tables 4.2.6.8 and 6.1.1.4'

loop_
_exptl_crystal_face_index_h
_exptl_crystal_face_index_k
_exptl_crystal_face_index_l
_exptl_crystal_face_perp_dist
-1 -8 8 0.1197
1 0 10 0.1050
2 8 0 0.1994
1 6 -10 0.0755
-2 -7 -2 0.0653
-3 -7 7 0.1144
-7 0 5 0.1004
-6 9 -2 0.1088
7 1 -5 0.1184
7 -7 0 0.0810

loop_
_geom_angle_atom_site_label_1
_geom_angle_atom_site_label_2
_geom_angle_atom_site_label_3
_geom_angle
_geom_angle_site_symmetry_1
_geom_angle_site_symmetry_3
_geom_angle_publ_flag
C008 C001 H001 106.7 . . ?
C008 C001 B01K 106.83(10) . . ?
C00C C001 H001 106.7 . . ?
C00C C001 C008 112.04(9) . . ?
C00C C001 B01K 117.35(10) . . ?
B01K C001 H001 106.7 . . ?
C003 C002 H002 106.1 . . ?
C003 C002 B01K 109.05(10) . . ?
C00P C002 H002 106.1 . . ?
C00P C002 C003 113.80(10) . . ?
C00P C002 B01K 114.93(10) . . ?
B01K C002 H002 106.1 . . ?
C002 C003 H00K 109.4 . . ?
C002 C003 H00M 109.4 . . ?
H00K C003 H00M 108.0 . . ?
C006 C003 C002 111.12(10) . . ?
C006 C003 H00K 109.4 . . ?
C006 C003 H00M 109.4 . . ?
C00E C004 C009 109.92(11) . . ?
C00J C004 C009 130.88(11) . . ?
C00J C004 C00E 119.19(12) . . ?
C00L C005 H005 107.1 . . ?
C00L C005 B01L 116.99(10) . . ?
C00L C005 C2 112.81(10) . . ?
B01L C005 H005 107.1 . . ?
C2 C005 H005 107.1 . . ?
C2 C005 B01L 105.11(11) . . ?
C003 C006 H00N 109.2 . . ?
C003 C006 H00O 109.2 . . ?
H00N C006 H00O 107.9 . . ?
C007 C006 C003 112.23(10) . . ?
C007 C006 H00N 109.2 . . ?
C007 C006 H00O 109.2 . . ?
C006 C007 H00P 108.5 . . ?
C006 C007 H00Q 108.5 . . ?
C006 C007 C00F 115.03(10) . . ?
H00P C007 H00Q 107.5 . . ?
C00F C007 H00P 108.5 . . ?
C00F C007 H00Q 108.5 . . ?
C001 C008 H00V 108.5 . . ?
C001 C008 H00W 108.5 . . ?
C001 C008 H00S 107.8 . . ?
C001 C008 H00T 107.8 . . ?
C001 C008 C7 118.2(6) . . ?
H00V C008 H00W 107.5 . . ?
H00V C008 H00S 76.3 . . ?
H00V C008 H00T 32.5 . . ?
H00W C008 H00S 33.6 . . ?
H00W C008 H00T 133.7 . . ?
H00S C008 H00T 107.1 . . ?
C01M C008 C001 115.26(11) . . ?
C01M C008 H00V 108.5 . . ?
C01M C008 H00W 108.5 . . ?
C01M C008 H00S 131.6 . . ?
C01M C008 H00T 80.4 . . ?
C01M C008 C7 31.1(8) . . ?
C7 C008 H00V 128.1 . . ?
C7 C008 H00W 78.8 . . ?
C7 C008 H00S 107.8 . . ?
C7 C008 H00T 107.8 . . ?
C004 C009 C00T 116.39(10) . . ?
C004 C009 B01L 99.10(9) . . ?
C00A C009 C004 101.12(9) . . ?
C00A C009 C00T 111.95(10) . . ?
C00A C009 B01L 113.25(10) . . ?
C00T C009 B01L 113.84(10) . . ?
C00D C00A C009 110.90(11) . . ?
C00U C00A C009 129.16(12) . . ?
C00U C00A C00D 119.94(12) . . ?
C00O C00B H00B 106.0 . . ?
C00O C00B B01L 107.90(11) . . ?
C011 C00B H00B 106.0 . . ?
C011 C00B C00O 114.01(11) . . ?
C011 C00B B01L 116.06(11) . . ?
B01L C00B H00B 106.0 . . ?
C001 C00C H00X 108.3 . . ?
C00G C00C C001 114.86(9) . . ?
C00G C00C H00X 108.3 . . ?
C00S C00C C001 114.20(10) . . ?
C00S C00C H00X 108.3 . . ?
C00S C00C C00G 102.65(10) . . ?
C00A C00D C00E 108.57(11) . . ?
C00Y C00D C00A 120.96(13) . . ?
C00Y C00D C00E 130.39(13) . . ?
C004 C00E C00D 108.88(11) . . ?
C01E C00E C004 120.70(13) . . ?
C01E C00E C00D 130.18(13) . . ?
C007 C00F B01K 114.14(10) . . ?
C00K C00F C007 111.44(11) . . ?
C00K C00F C00M 101.33(10) . . ?
C00K C00F B01K 113.60(9) . . ?
C00M C00F C007 115.48(10) . . ?
C00M C00F B01K 99.73(10) . . ?
C00C C00G H00 107.7 . . ?
C00I C00G C00C 104.61(10) . . ?
C00I C00G H00 107.7 . . ?
C00V C00G C00C 114.32(11) . . ?
C00V C00G H00 107.7 . . ?
C00V C00G C00I 114.58(11) . . ?
C00S C00H C00I 111.36(11) . . ?
C00S C00H C01A 126.20(12) . . ?
C01A C00H C00I 122.35(12) . . ?
C00G C00I H1 106.9 . . ?
C00H C00I C00G 102.57(10) . . ?
C00H C00I H1 106.9 . . ?
C00H C00I C018 117.32(12) . . ?
C018 C00I C00G 115.54(11) . . ?
C018 C00I H1 106.9 . . ?
C004 C00J H00J 120.2 . . ?
C01I C00J C004 119.50(13) . . ?
C01I C00J H00J 120.2 . . ?
C013 C00K C00F 128.97(13) . . ?
C013 C00K C01H 120.04(13) . . ?
C01H C00K C00F 110.98(13) . . ?
C005 C00L H00L 108.5 . . ?
C00Q C00L C005 114.18(10) . . ?
C00Q C00L H00L 108.5 . . ?
C00Q C00L C00Z 102.10(11) . . ?
C00Z C00L C005 114.77(10) . . ?
C00Z C00L H00L 108.5 . . ?
C014 C00M C00F 109.75(13) . . ?
C016 C00M C00F 130.57(12) . . ?
C016 C00M C014 119.67(13) . . ?
H2 C00N H 107.4 . . ?
C00S C00N H2 108.3 . . ?
C00S C00N H 108.3 . . ?
C00S C00N C01F 116.01(13) . . ?
C01F C00N H2 108.3 . . ?
C01F C00N H 108.3 . . ?
C00B C00O H00A 109.6 . . ?
C00B C00O H00C 109.6 . . ?
H00A C00O H00C 108.1 . . ?
C010 C00O C00B 110.29(11) . . ?
C010 C00O H00A 109.6 . . ?
C010 C00O H00C 109.6 . . ?
C002 C00P H3 109.1 . . ?
C002 C00P HA 109.1 . . ?
H3 C00P HA 107.8 . . ?
C00V C00P C002 112.46(11) . . ?
C00V C00P H3 109.1 . . ?
C00V C00P HA 109.1 . . ?
C012 C00Q C00L 111.00(12) . . ?
C012 C00Q C015 126.01(14) . . ?
C015 C00Q C00L 122.97(12) . . ?
C00X C00R H00R 106.5 . . ?
C00X C00R C00Z 116.84(11) . . ?
C00Z C00R H00R 106.5 . . ?
C012 C00R H00R 106.5 . . ?
C012 C00R C00X 116.98(13) . . ?
C012 C00R C00Z 102.58(10) . . ?
C00H C00S C00C 110.98(11) . . ?
C00H C00S C00N 126.66(12) . . ?
C00N C00S C00C 122.32(11) . . ?
C009 C00T H00D 108.5 . . ?
C009 C00T H00E 108.5 . . ?
H00D C00T H00E 107.5 . . ?
C010 C00T C009 114.89(11) . . ?
C010 C00T H00D 108.5 . . ?
C010 C00T H00E 108.5 . . ?
C00A C00U H00U 120.6 . . ?
C00A C00U C01B 118.75(14) . . ?
C01B C00U H00U 120.6 . . ?
C00G C00V H4 108.8 . . ?
C00G C00V HB 108.8 . . ?
C00P C00V C00G 113.96(11) . . ?
C00P C00V H4 108.8 . . ?
C00P C00V HB 108.8 . . ?
H4 C00V HB 107.7 . . ?
H00F C00W H00G 107.6 . . ?
C00Z C00W H00F 108.6 . . ?
C00Z C00W H00G 108.6 . . ?
C011 C00W H00F 108.6 . . ?
C011 C00W H00G 108.6 . . ?
C011 C00W C00Z 114.52(11) . . ?
C00R C00X H00H 108.2 . . ?
C00R C00X H00I 108.2 . . ?
C00R C00X C019 116.52(11) . . ?
H00H C00X H00I 107.3 . . ?
C019 C00X H00H 108.2 . . ?
C019 C00X H00I 108.2 . . ?
C00D C00Y H00Y 120.7 . . ?
C01D C00Y C00D 118.54(14) . . ?
C01D C00Y H00Y 120.7 . . ?
C00L C00Z H00Z 107.7 . . ?
C00R C00Z C00L 104.04(10) . . ?
C00R C00Z H00Z 107.7 . . ?
C00W C00Z C00L 115.16(11) . . ?
C00W C00Z C00R 114.26(11) . . ?
C00W C00Z H00Z 107.7 . . ?
C00O C010 C00T 112.20(12) . . ?
C00O C010 H01A 109.2 . . ?
C00O C010 H01B 109.2 . . ?
C00T C010 H01A 109.2 . . ?
C00T C010 H01B 109.2 . . ?
H01A C010 H01B 107.9 . . ?
C00B C011 H01C 109.1 . . ?
C00B C011 H01D 109.1 . . ?
C00W C011 C00B 112.50(11) . . ?
C00W C011 H01C 109.1 . . ?
C00W C011 H01D 109.1 . . ?
H01C C011 H01D 107.8 . . ?
C00Q C012 C00R 110.94(13) . . ?
C00Q C012 C01O 127.09(13) . . ?
C01O C012 C00R 121.91(13) . . ?
C00K C013 H013 120.5 . . ?
C01V C013 C00K 119.01(17) . . ?
C01V C013 H013 120.5 . . ?
C00M C014 C01H 108.98(12) . . ?
C01Y C014 C00M 120.23(17) . . ?
C01Y C014 C01H 130.69(15) . . ?
C00Q C015 H01E 107.8 . . ?
C00Q C015 H01F 107.8 . . ?
C00Q C015 C01U 118.21(13) . . ?
H01E C015 H01F 107.1 . . ?
C01U C015 H01E 107.8 . . ?
C01U C015 H01F 107.8 . . ?
C00M C016 H016 120.3 . . ?
C00M C016 C01Q 119.33(15) . . ?
C01Q C016 H016 120.3 . . ?
H01Z C017 HC 107.5 . . ?
C01C C017 H01Z 108.5 . . ?
C01C C017 HC 108.5 . . ?
C01C C017 C01N 115.03(12) . . ?
C01N C017 H01Z 108.5 . . ?
C01N C017 HC 108.5 . . ?
C00I C018 H01 108.1 . . ?
C00I C018 HD 108.1 . . ?
H01 C018 HD 107.3 . . ?
C01C C018 C00I 116.95(11) . . ?
C01C C018 H01 108.1 . . ?
C01C C018 HD 108.1 . . ?
C00X C019 H01I 107.7 . . ?
C00X C019 H01J 107.7 . . ?
C00X C019 H01G 112.3 . . ?
C00X C019 H01H 112.3 . . ?
C00X C019 C5 97.2(4) . . ?
H01I C019 H01J 107.1 . . ?
H01I C019 H01G 77.9 . . ?
H01I C019 H01H 38.3 . . ?
H01J C019 H01G 29.8 . . ?
H01J C019 H01H 133.5 . . ?
H01G C019 H01H 109.9 . . ?
C01W C019 C00X 118.29(13) . . ?
C01W C019 H01I 107.7 . . ?
C01W C019 H01J 107.7 . . ?
C01W C019 H01G 123.4 . . ?
C01W C019 H01H 72.7 . . ?
C01W C019 C5 40.0(5) . . ?
C5 C019 H01I 147.2 . . ?
C5 C019 H01J 84.4 . . ?
C5 C019 H01G 112.3 . . ?
C5 C019 H01H 112.3 . . ?
C00H C01A H5 108.5 . . ?
C00H C01A HE 108.5 . . ?
C00H C01A C01J 115.14(11) . . ?
H5 C01A HE 107.5 . . ?
C01J C01A H5 108.5 . . ?
C01J C01A HE 108.5 . . ?
C00U C01B H01K 119.6 . . ?
C01D C01B C00U 120.87(15) . . ?
C01D C01B H01K 119.6 . . ?
C017 C01C C018 116.33(12) . . ?
C017 C01C H6 108.2 . . ?
C017 C01C HF 108.2 . . ?
C018 C01C H6 108.2 . . ?
C018 C01C HF 108.2 . . ?
H6 C01C HF 107.4 . . ?
C00Y C01D C01B 120.91(13) . . ?
C00Y C01D H01L 119.5 . . ?
C01B C01D H01L 119.5 . . ?
C00E C01E H01M 120.5 . . ?
C01P C01E C00E 119.08(14) . . ?
C01P C01E H01M 120.5 . . ?
C00N C01F HG 107.8 . . ?
C00N C01F HH 107.8 . . ?
C00N C01F H7 111.9 . . ?
C00N C01F HI 111.9 . . ?
C00N C01F C01T 117.91(12) . . ?
C00N C01F C6 99.5(5) . . ?
HG C01F HH 107.2 . . ?
HG C01F H7 36.6 . . ?
HG C01F HI 136.6 . . ?
HH C01F H7 71.4 . . ?
HH C01F HI 44.0 . . ?
H7 C01F HI 109.6 . . ?
C01T C01F HG 107.8 . . ?
C01T C01F HH 107.8 . . ?
C01T C01F H7 127.0 . . ?
C01T C01F HI 67.7 . . ?
C01T C01F C6 44.2(6) . . ?
C6 C01F HG 77.2 . . ?
C6 C01F HH 149.0 . . ?
C6 C01F H7 111.9 . . ?
C6 C01F HI 111.9 . . ?
C00K C01H C014 108.55(12) . . ?
C01S C01H C00K 120.36(18) . . ?
C01S C01H C014 131.01(16) . . ?
C00J C01I H01N 119.6 . . ?
C01P C01I C00J 120.82(15) . . ?
C01P C01I H01N 119.6 . . ?
C01A C01J H8 108.4 . . ?
C01A C01J HJ 108.4 . . ?
H8 C01J HJ 107.5 . . ?
C01N C01J C01A 115.36(13) . . ?
C01N C01J H8 108.4 . . ?
C01N C01J HJ 108.4 . . ?
C001 B01K C002 124.64(11) . . ?
C001 B01K C00F 119.06(10) . . ?
C002 B01K C00F 116.27(10) . . ?
C005 B01L C009 120.23(10) . . ?
C005 B01L C00B 124.00(11) . . ?
C00B B01L C009 115.67(11) . . ?
C008 C01M H9 108.5 . . ?
C008 C01M HK 108.5 . . ?
H9 C01M HK 107.5 . . ?
C01T C01M C008 115.06(17) . . ?
C01T C01M H9 108.5 . . ?
C01T C01M HK 108.5 . . ?
C6 C01M C008 141.4(7) . . ?
C6 C01M H9 56.4 . . ?
C6 C01M HK 110.0 . . ?
C6 C01M C01T 53.9(10) . . ?
C7 C01M C008 75.2(10) . . ?
C7 C01M H9 155.9 . . ?
C7 C01M HK 93.1 . . ?
C7 C01M C01T 51.5(11) . . ?
C7 C01M C6 105.4(14) . . ?
C017 C01N H10 108.6 . . ?
C017 C01N HL 108.6 . . ?
C01J C01N C017 114.64(12) . . ?
C01J C01N H10 108.6 . . ?
C01J C01N HL 108.6 . . ?
H10 C01N HL 107.6 . . ?
C012 C01O H01O 108.6 . . ?
C012 C01O H01P 108.6 . . ?
C012 C01O C020 114.80(13) . . ?
H01O C01O H01P 107.5 . . ?
C020 C01O H01O 108.6 . . ?
C020 C01O H01P 108.6 . . ?
C01E C01P C01I 120.68(14) . . ?
C01E C01P H01Q 119.7 . . ?
C01I C01P H01Q 119.7 . . ?
C016 C01Q H11 119.8 . . ?
C01R C01Q C016 120.45(18) . . ?
C01R C01Q H11 119.8 . . ?
C01Q C01R H12 119.5 . . ?
C01Y C01R C01Q 120.95(15) . . ?
C01Y C01R H12 119.5 . . ?
C01H C01S H13 120.6 . . ?
C01X C01S C01H 118.86(18) . . ?
C01X C01S H13 120.6 . . ?
C01F C01T C01M 115.29(16) . . ?
C01F C01T H14 108.5 . . ?
C01F C01T HM 108.5 . . ?
C01M C01T H14 108.5 . . ?
C01M C01T HM 108.5 . . ?
H14 C01T HM 107.5 . . ?
C6 C01T C01F 77.4(6) . . ?
C6 C01T C01M 44.3(6) . . ?
C6 C01T H14 101.7 . . ?
C6 C01T HM 146.1 . . ?
C7 C01T C01F 139.5(8) . . ?
C7 C01T C01M 32.4(11) . . ?
C7 C01T H14 106.9 . . ?
C7 C01T HM 78.6 . . ?
C7 C01T C6 76.7(12) . . ?
C015 C01U H01T 108.5 . . ?
C015 C01U H01U 108.5 . . ?
C015 C01U H01R 106.3 . . ?
C015 C01U H01S 106.3 . . ?
C015 C01U C021 115.05(14) . . ?
H01T C01U H01U 107.5 . . ?
H01T C01U H01R 142.7 . . ?
H01T C01U H01S 50.8 . . ?
H01U C01U H01R 47.6 . . ?
H01U C01U H01S 60.0 . . ?
H01R C01U H01S 106.4 . . ?
C021 C01U H01T 108.5 . . ?
C021 C01U H01U 108.5 . . ?
C021 C01U H01R 67.0 . . ?
C021 C01U H01S 138.4 . . ?
C1 C01U C015 124.1(3) . . ?
C1 C01U H01T 63.5 . . ?
C1 C01U H01U 127.1 . . ?
C1 C01U H01R 106.3 . . ?
C1 C01U H01S 106.3 . . ?
C1 C01U C021 45.3(3) . . ?
C013 C01V H15 119.6 . . ?
C01X C01V C013 120.8(2) . . ?
C01X C01V H15 119.6 . . ?
C019 C01W H01V 108.8 . . ?
C019 C01W H01W 108.8 . . ?
C019 C01W C01Z 113.60(15) . . ?
C019 C01W C4 133.6(4) . . ?
H01V C01W H01W 107.7 . . ?
C01Z C01W H01V 108.8 . . ?
C01Z C01W H01W 108.8 . . ?
C01Z C01W C4 38.1(5) . . ?
C4 C01W H01V 115.2 . . ?
C4 C01W H01W 71.3 . . ?
C5 C01W C019 85.7(7) . . ?
C5 C01W H01V 113.7 . . ?
C5 C01W H01W 128.5 . . ?
C5 C01W C01Z 29.0(6) . . ?
C5 C01W C4 64.2(8) . . ?
C01S C01X H16 119.5 . . ?
C01V C01X C01S 120.92(15) . . ?
C01V C01X H16 119.5 . . ?
C014 C01Y H17 120.3 . . ?
C01R C01Y C014 119.34(17) . . ?
C01R C01Y H17 120.3 . . ?
C01W C01Z H01X 108.7 . . ?
C01W C01Z H01Y 108.7 . . ?
C01W C01Z C020 114.39(16) . . ?
H01X C01Z H01Y 107.6 . . ?
C020 C01Z H01X 108.7 . . ?
C020 C01Z H01Y 108.7 . . ?
C4 C01Z C01W 77.2(6) . . ?
C4 C01Z H01X 148.9 . . ?
C4 C01Z H01Y 98.7 . . ?
C4 C01Z C020 45.3(6) . . ?
C5 C01Z C01W 49.2(12) . . ?
C5 C01Z H01X 59.4 . . ?
C5 C01Z H01Y 122.4 . . ?
C5 C01Z C020 128.9(8) . . ?
C5 C01Z C4 118.7(12) . . ?
C01O C020 C01Z 115.98(15) . . ?
C01O C020 H02C 108.3 . . ?
C01O C020 H02D 108.3 . . ?
C01O C020 H02A 107.9 . . ?
C01O C020 H02B 107.9 . . ?
C01Z C020 H02C 108.3 . . ?
C01Z C020 H02D 108.3 . . ?
C01Z C020 H02A 70.0 . . ?
C01Z C020 H02B 134.8 . . ?
H02C C020 H02D 107.4 . . ?
H02C C020 H02A 139.8 . . ?
H02C C020 H02B 44.3 . . ?
H02D C020 H02A 43.6 . . ?
H02D C020 H02B 65.6 . . ?
H02A C020 H02B 107.2 . . ?
C4 C020 C01O 117.7(5) . . ?
C4 C020 C01Z 41.1(7) . . ?
C4 C020 H02C 69.2 . . ?
C4 C020 H02D 132.6 . . ?
C4 C020 H02A 107.9 . . ?
C4 C020 H02B 107.9 . . ?
C01U C021 H02E 108.5 . . ?
C01U C021 H02F 108.5 . . ?
H02E C021 H02F 107.5 . . ?
C022 C021 C01U 115.23(16) . . ?
C022 C021 H02E 108.5 . . ?
C022 C021 H02F 108.5 . . ?
C1 C021 C01U 56.9(4) . . ?
C1 C021 H02E 150.6 . . ?
C1 C021 H02F 101.6 . . ?
C1 C021 C022 64.9(4) . . ?
C3 C021 C01U 133.6(4) . . ?
C3 C021 H02E 78.2 . . ?
C3 C021 H02F 113.0 . . ?
C3 C021 C022 31.0(5) . . ?
C3 C021 C1 94.4(6) . . ?
C021 C022 H02G 108.9 . . ?
C021 C022 H02H 108.9 . . ?
H02G C022 H02H 107.7 . . ?
C2 C022 C021 113.33(17) . . ?
C2 C022 H02G 108.9 . . ?
C2 C022 H02H 108.9 . . ?
C1 C022 C021 45.6(3) . . ?
C1 C022 H02G 118.8 . . ?
C1 C022 H02H 63.5 . . ?
C1 C022 C2 131.8(3) . . ?
C3 C022 C021 30.7(5) . . ?
C3 C022 H02G 104.3 . . ?
C3 C022 H02H 136.1 . . ?
C3 C022 C2 87.5(5) . . ?
C3 C022 C1 75.2(6) . . ?
C005 C2 H2BC 107.8 . . ?
C005 C2 H2BD 107.8 . . ?
C005 C2 H2AA 110.8 . . ?
C005 C2 H2AB 110.8 . . ?
C005 C2 C3 104.9(2) . . ?
C022 C2 C005 118.03(15) . . ?
C022 C2 H2BC 107.8 . . ?
C022 C2 H2BD 107.8 . . ?
C022 C2 H2AA 123.3 . . ?
C022 C2 H2AB 79.5 . . ?
C022 C2 C3 31.3(2) . . ?
H2BC C2 H2BD 107.1 . . ?
H2BC C2 H2AA 81.5 . . ?
H2BC C2 H2AB 31.6 . . ?
H2BD C2 H2AA 26.5 . . ?
H2BD C2 H2AB 130.8 . . ?
H2AA C2 H2AB 108.9 . . ?
C3 C2 H2BC 137.9 . . ?
C3 C2 H2BD 87.0 . . ?
C3 C2 H2AA 110.8 . . ?
C3 C2 H2AB 110.8 . . ?
C01U C1 C022 136.2(4) . . ?
C01U C1 H1A 110.6 . . ?
C01U C1 H1B 110.6 . . ?
C01U C1 C3 105.6(5) . . ?
C021 C1 C01U 77.8(4) . . ?
C021 C1 C022 69.5(4) . . ?
C021 C1 H1A 142.8 . . ?
C021 C1 H1B 101.0 . . ?
C021 C1 C3 35.6(3) . . ?
C022 C1 H1A 81.9 . . ?
C022 C1 H1B 103.8 . . ?
C022 C1 C3 34.7(3) . . ?
H1A C1 H1B 108.7 . . ?
C3 C1 H1A 110.6 . . ?
C3 C1 H1B 110.6 . . ?
C021 C3 C022 118.4(9) . . ?
C021 C3 C2 152.1(6) . . ?
C021 C3 C1 50.0(5) . . ?
C021 C3 H3A 98.9 . . ?
C021 C3 H3B 65.3 . . ?
C022 C3 C2 61.2(5) . . ?
C022 C3 C1 70.1(6) . . ?
C022 C3 H3A 85.9 . . ?
C022 C3 H3B 165.7 . . ?
C2 C3 H3A 108.6 . . ?
C2 C3 H3B 108.6 . . ?
C1 C3 C2 114.5(5) . . ?
C1 C3 H3A 108.6 . . ?
C1 C3 H3B 108.6 . . ?
H3A C3 H3B 107.6 . . ?
C01W C4 H4A 73.5 . . ?
C01W C4 H4B 104.4 . . ?
C01Z C4 C01W 64.7(6) . . ?
C01Z C4 C020 93.5(10) . . ?
C01Z C4 H4A 135.9 . . ?
C01Z C4 H4B 94.8 . . ?
C01Z C4 C5 25.2(5) . . ?
C020 C4 C01W 140.0(10) . . ?
C020 C4 H4A 110.8 . . ?
C020 C4 H4B 110.8 . . ?
C020 C4 C5 104.7(11) . . ?
H4A C4 H4B 108.9 . . ?
C5 C4 C01W 43.2(6) . . ?
C5 C4 H4A 110.8 . . ?
C5 C4 H4B 110.8 . . ?
C019 C5 H5A 108.1 . . ?
C019 C5 H5B 108.1 . . ?
C01W C5 C019 54.3(4) . . ?
C01W C5 C4 72.6(9) . . ?
C01W C5 H5A 94.8 . . ?
C01W C5 H5B 156.0 . . ?
C01Z C5 C019 152.5(15) . . ?
C01Z C5 C01W 101.8(16) . . ?
C01Z C5 C4 36.0(9) . . ?
C01Z C5 H5A 85.2 . . ?
C01Z C5 H5B 89.7 . . ?
C4 C5 C019 116.7(8) . . ?
C4 C5 H5A 108.1 . . ?
C4 C5 H5B 108.1 . . ?
H5A C5 H5B 107.3 . . ?
C01F C6 H6A 111.2 . . ?
C01F C6 H6B 111.2 . . ?
C01M C6 C01F 130.3(13) . . ?
C01M C6 C01T 81.8(11) . . ?
C01M C6 H6A 106.6 . . ?
C01M C6 H6B 84.6 . . ?
C01M C6 C7 31.5(8) . . ?
C01T C6 C01F 58.4(6) . . ?
C01T C6 H6A 104.9 . . ?
C01T C6 H6B 145.8 . . ?
C01T C6 C7 50.3(10) . . ?
H6A C6 H6B 109.1 . . ?
C7 C6 C01F 103.0(12) . . ?
C7 C6 H6A 111.2 . . ?
C7 C6 H6B 111.2 . . ?
C008 C7 H7A 110.3 . . ?
C008 C7 H7B 110.3 . . ?
C01M C7 C008 73.7(11) . . ?
C01M C7 C01T 96.2(16) . . ?
C01M C7 C6 43.2(11) . . ?
C01M C7 H7A 98.0 . . ?
C01M C7 H7B 149.0 . . ?
C01T C7 C008 139.9(12) . . ?
C01T C7 C6 53.0(9) . . ?
C01T C7 H7A 109.5 . . ?
C01T C7 H7B 60.3 . . ?
C6 C7 C008 107.3(13) . . ?
C6 C7 H7A 110.3 . . ?
C6 C7 H7B 110.3 . . ?
H7A C7 H7B 108.5 . . ?

loop_
_geom_bond_atom_site_label_1
_geom_bond_atom_site_label_2
_geom_bond_distance
_geom_bond_site_symmetry_2
_geom_bond_publ_flag
C001 H001 1.0000 . ?
C001 C008 1.5498(17) . ?
C001 C00C 1.5468(16) . ?
C001 B01K 1.5813(16) . ?
C002 H002 1.0000 . ?
C002 C003 1.5415(17) . ?
C002 C00P 1.5345(17) . ?
C002 B01K 1.5839(18) . ?
C003 H00K 0.9900 . ?
C003 H00M 0.9900 . ?
C003 C006 1.5255(17) . ?
C004 C009 1.5319(17) . ?
C004 C00E 1.4058(17) . ?
C004 C00J 1.3918(19) . ?
C005 H005 1.0000 . ?
C005 C00L 1.5479(17) . ?
C005 B01L 1.5696(18) . ?
C005 C2 1.5528(18) . ?
C006 H00N 0.9900 . ?
C006 H00O 0.9900 . ?
C006 C007 1.5229(17) . ?
C007 H00P 0.9900 . ?
C007 H00Q 0.9900 . ?
C007 C00F 1.5490(16) . ?
C008 H00V 0.9900 . ?
C008 H00W 0.9900 . ?
C008 H00S 0.9900 . ?
C008 H00T 0.9900 . ?
C008 C01M 1.547(2) . ?
C008 C7 1.559(14) . ?
C009 C00A 1.5155(16) . ?
C009 C00T 1.5436(17) . ?
C009 B01L 1.6179(18) . ?
C00A C00D 1.3995(18) . ?
C00A C00U 1.3901(19) . ?
C00B H00B 1.0000 . ?
C00B C00O 1.544(2) . ?
C00B C011 1.5337(19) . ?
C00B B01L 1.5846(17) . ?
C00C H00X 1.0000 . ?
C00C C00G 1.5398(17) . ?
C00C C00S 1.5205(17) . ?
C00D C00E 1.453(2) . ?
C00D C00Y 1.3914(18) . ?
C00E C01E 1.395(2) . ?
C00F C00K 1.5144(18) . ?
C00F C00M 1.5351(18) . ?
C00F B01K 1.6158(17) . ?
C00G H00 1.0000 . ?
C00G C00I 1.5383(18) . ?
C00G C00V 1.5298(18) . ?
C00H C00I 1.5116(18) . ?
C00H C00S 1.3400(18) . ?
C00H C01A 1.5053(18) . ?
C00I H1 1.0000 . ?
C00I C018 1.5353(19) . ?
C00J H00J 0.9500 . ?
C00J C01I 1.388(2) . ?
C00K C013 1.393(2) . ?
C00K C01H 1.401(2) . ?
C00L H00L 1.0000 . ?
C00L C00Q 1.523(2) . ?
C00L C00Z 1.5425(17) . ?
C00M C014 1.4086(19) . ?
C00M C016 1.395(2) . ?
C00N H2 0.9900 . ?
C00N H 0.9900 . ?
C00N C00S 1.5053(18) . ?
C00N C01F 1.542(2) . ?
C00O H00A 0.9900 . ?
C00O H00C 0.9900 . ?
C00O C010 1.521(2) . ?
C00P H3 0.9900 . ?
C00P HA 0.9900 . ?
C00P C00V 1.530(2) . ?
C00Q C012 1.341(2) . ?
C00Q C015 1.5055(18) . ?
C00R H00R 1.0000 . ?
C00R C00X 1.5287(19) . ?
C00R C00Z 1.536(2) . ?
C00R C012 1.5112(19) . ?
C00T H00D 0.9900 . ?
C00T H00E 0.9900 . ?
C00T C010 1.5280(19) . ?
C00U H00U 0.9500 . ?
C00U C01B 1.392(2) . ?
C00V H4 0.9900 . ?
C00V HB 0.9900 . ?
C00W H00F 0.9900 . ?
C00W H00G 0.9900 . ?
C00W C00Z 1.5292(19) . ?
C00W C011 1.528(2) . ?
C00X H00H 0.9900 . ?
C00X H00I 0.9900 . ?
C00X C019 1.5295(19) . ?
C00Y H00Y 0.9500 . ?
C00Y C01D 1.381(2) . ?
C00Z H00Z 1.0000 . ?
C010 H01A 0.9900 . ?
C010 H01B 0.9900 . ?
C011 H01C 0.9900 . ?
C011 H01D 0.9900 . ?
C012 C01O 1.505(2) . ?
C013 H013 0.9500 . ?
C013 C01V 1.393(2) . ?
C014 C01H 1.455(3) . ?
C014 C01Y 1.397(2) . ?
C015 H01E 0.9900 . ?
C015 H01F 0.9900 . ?
C015 C01U 1.532(2) . ?
C016 H016 0.9500 . ?
C016 C01Q 1.395(2) . ?
C017 H01Z 0.9900 . ?
C017 HC 0.9900 . ?
C017 C01C 1.520(2) . ?
C017 C01N 1.535(2) . ?
C018 H01 0.9900 . ?
C018 HD 0.9900 . ?
C018 C01C 1.531(2) . ?
C019 H01I 0.9900 . ?
C019 H01J 0.9900 . ?
C019 H01G 0.9900 . ?
C019 H01H 0.9900 . ?
C019 C01W 1.500(2) . ?
C019 C5 1.841(11) . ?
C01A H5 0.9900 . ?
C01A HE 0.9900 . ?
C01A C01J 1.532(2) . ?
C01B H01K 0.9500 . ?
C01B C01D 1.386(3) . ?
C01C H6 0.9900 . ?
C01C HF 0.9900 . ?
C01D H01L 0.9500 . ?
C01E H01M 0.9500 . ?
C01E C01P 1.378(3) . ?
C01F HG 0.9900 . ?
C01F HH 0.9900 . ?
C01F H7 0.9900 . ?
C01F HI 0.9900 . ?
C01F C01T 1.542(2) . ?
C01F C6 1.766(15) . ?
C01H C01S 1.400(2) . ?
C01I H01N 0.9500 . ?
C01I C01P 1.382(3) . ?
C01J H8 0.9900 . ?
C01J HJ 0.9900 . ?
C01J C01N 1.529(2) . ?
C01M H9 0.9900 . ?
C01M HK 0.9900 . ?
C01M C01T 1.546(3) . ?
C01M C6 1.091(13) . ?
C01M C7 0.83(2) . ?
C01N H10 0.9900 . ?
C01N HL 0.9900 . ?
C01O H01O 0.9900 . ?
C01O H01P 0.9900 . ?
C01O C020 1.539(3) . ?
C01P H01Q 0.9500 . ?
C01Q H11 0.9500 . ?
C01Q C01R 1.387(3) . ?
C01R H12 0.9500 . ?
C01R C01Y 1.378(3) . ?
C01S H13 0.9500 . ?
C01S C01X 1.384(3) . ?
C01T H14 0.9900 . ?
C01T HM 0.9900 . ?
C01T C6 1.263(19) . ?
C01T C7 1.216(15) . ?
C01U H01T 0.9900 . ?
C01U H01U 0.9900 . ?
C01U H01R 0.9900 . ?
C01U H01S 0.9900 . ?
C01U C021 1.607(3) . ?
C01U C1 1.377(7) . ?
C01V H15 0.9500 . ?
C01V C01X 1.382(3) . ?
C01W H01V 0.9900 . ?
C01W H01W 0.9900 . ?
C01W C01Z 1.533(3) . ?
C01W C4 1.655(11) . ?
C01W C5 1.187(14) . ?
C01X H16 0.9500 . ?
C01Y H17 0.9500 . ?
C01Z H01X 0.9900 . ?
C01Z H01Y 0.9900 . ?
C01Z C020 1.589(3) . ?
C01Z C4 1.048(13) . ?
C01Z C5 0.759(12) . ?
C020 H02C 0.9900 . ?
C020 H02D 0.9900 . ?
C020 H02A 0.9900 . ?
C020 H02B 0.9900 . ?
C020 C4 1.133(11) . ?
C021 H02E 0.9900 . ?
C021 H02F 0.9900 . ?
C021 C022 1.534(4) . ?
C021 C1 1.170(6) . ?
C021 C3 0.889(7) . ?
C022 H02G 0.9900 . ?
C022 H02H 0.9900 . ?
C022 C2 1.513(2) . ?
C022 C1 1.482(7) . ?
C022 C3 0.897(7) . ?
C2 H2BC 0.9900 . ?
C2 H2BD 0.9900 . ?
C2 H2AA 0.9900 . ?
C2 H2AB 0.9900 . ?
C2 C3 1.726(8) . ?
C1 H1A 0.9900 . ?
C1 H1B 0.9900 . ?
C1 C3 1.523(10) . ?
C3 H3A 0.9900 . ?
C3 H3B 0.9900 . ?
C4 H4A 0.9900 . ?
C4 H4B 0.9900 . ?
C4 C5 1.561(19) . ?
C5 H5A 0.9900 . ?
C5 H5B 0.9900 . ?
C6 H6A 0.9900 . ?
C6 H6B 0.9900 . ?
C6 C7 1.54(3) . ?
C7 H7A 0.9900 . ?
C7 H7B 0.9900 . ?

loop_
_geom_torsion_atom_site_label_1
_geom_torsion_atom_site_label_2
_geom_torsion_atom_site_label_3
_geom_torsion_atom_site_label_4
_geom_torsion
_geom_torsion_site_symmetry_1
_geom_torsion_site_symmetry_2
_geom_torsion_site_symmetry_3
_geom_torsion_site_symmetry_4
_geom_torsion_publ_flag
C001 C008 C01M C01T -69.8(2) . . . . ?
C001 C008 C01M C6 -7.0(16) . . . . ?
C001 C008 C01M C7 -103.2(11) . . . . ?
C001 C008 C7 C01M 92.8(11) . . . . ?
C001 C008 C7 C01T 13(3) . . . . ?
C001 C008 C7 C6 65.4(14) . . . . ?
C001 C00C C00G C00I 150.50(10) . . . . ?
C001 C00C C00G C00V -83.38(13) . . . . ?
C001 C00C C00S C00H -140.45(11) . . . . ?
C001 C00C C00S C00N 37.46(16) . . . . ?
C002 C003 C006 C007 -64.31(14) . . . . ?
C002 C00P C00V C00G 48.30(15) . . . . ?
C003 C002 C00P C00V 158.57(11) . . . . ?
C003 C002 B01K C001 133.89(12) . . . . ?
C003 C002 B01K C00F -44.53(14) . . . . ?
C003 C006 C007 C00F 51.06(14) . . . . ?
C004 C009 C00A C00D 7.55(12) . . . . ?
C004 C009 C00A C00U -172.48(12) . . . . ?
C004 C009 C00T C010 -78.79(14) . . . . ?
C004 C009 B01L C005 -94.58(12) . . . . ?
C004 C009 B01L C00B 88.75(12) . . . . ?
C004 C00E C01E C01P -1.1(2) . . . . ?
C004 C00J C01I C01P -1.0(2) . . . . ?
C005 C00L C00Q C012 142.00(12) . . . . ?
C005 C00L C00Q C015 -36.60(17) . . . . ?
C005 C00L C00Z C00R -152.53(11) . . . . ?
C005 C00L C00Z C00W 81.64(14) . . . . ?
C005 C2 C3 C021 23.2(17) . . . . ?
C005 C2 C3 C022 120.0(4) . . . . ?
C005 C2 C3 C1 72.6(5) . . . . ?
C006 C007 C00F C00K -165.60(10) . . . . ?
C006 C007 C00F C00M 79.51(13) . . . . ?
C006 C007 C00F B01K -35.25(15) . . . . ?
C007 C00F C00K C013 50.02(17) . . . . ?
C007 C00F C00K C01H -129.75(11) . . . . ?
C007 C00F C00M C014 126.32(11) . . . . ?
C007 C00F C00M C016 -54.51(18) . . . . ?
C007 C00F B01K C001 -145.39(11) . . . . ?
C007 C00F B01K C002 33.12(15) . . . . ?
C008 C001 C00C C00G 138.86(11) . . . . ?
C008 C001 C00C C00S -102.92(12) . . . . ?
C008 C001 B01K C002 -90.40(14) . . . . ?
C008 C001 B01K C00F 87.99(13) . . . . ?
C008 C01M C01T C01F 102.75(19) . . . . ?
C008 C01M C01T C6 136.6(9) . . . . ?
C008 C01M C01T C7 -42.9(12) . . . . ?
C008 C01M C6 C01F -51(2) . . . . ?
C008 C01M C6 C01T -85.8(14) . . . . ?
C008 C01M C6 C7 -85.4(16) . . . . ?
C008 C01M C7 C01T 140.4(10) . . . . ?
C008 C01M C7 C6 140.0(8) . . . . ?
C009 C004 C00E C00D 4.74(13) . . . . ?
C009 C004 C00E C01E 179.72(11) . . . . ?
C009 C004 C00J C01I -178.64(13) . . . . ?
C009 C00A C00D C00E -5.22(13) . . . . ?
C009 C00A C00D C00Y 177.77(11) . . . . ?
C009 C00A C00U C01B -178.79(12) . . . . ?
C009 C00T C010 C00O -50.88(17) . . . . ?
C00A C009 C00T C010 165.60(11) . . . . ?
C00A C009 B01L C005 11.77(16) . . . . ?
C00A C009 B01L C00B -164.90(11) . . . . ?
C00A C00D C00E C004 0.25(14) . . . . ?
C00A C00D C00E C01E -174.10(13) . . . . ?
C00A C00D C00Y C01D 1.68(19) . . . . ?
C00A C00U C01B C01D 0.3(2) . . . . ?
C00B C00O C010 C00T 65.34(16) . . . . ?
C00C C001 C008 C01M 74.48(16) . . . . ?
C00C C001 C008 C7 39.7(10) . . . . ?
C00C C001 B01K C002 36.32(17) . . . . ?
C00C C001 B01K C00F -145.30(11) . . . . ?
C00C C00G C00I C00H -26.98(12) . . . . ?
C00C C00G C00I C018 -155.87(11) . . . . ?
C00C C00G C00V C00P 47.20(15) . . . . ?
C00D C00A C00U C01B 1.18(19) . . . . ?
C00D C00E C01E C01P 172.64(14) . . . . ?
C00D C00Y C01D C01B -0.2(2) . . . . ?
C00E C004 C009 C00A -7.33(12) . . . . ?
C00E C004 C009 C00T -128.85(11) . . . . ?
C00E C004 C009 B01L 108.71(11) . . . . ?
C00E C004 C00J C01I 1.21(19) . . . . ?
C00E C00D C00Y C01D -174.59(13) . . . . ?
C00E C01E C01P C01I 1.4(2) . . . . ?
C00F C00K C013 C01V 177.86(12) . . . . ?
C00F C00K C01H C014 4.81(14) . . . . ?
C00F C00K C01H C01S -178.03(11) . . . . ?
C00F C00M C014 C01H -3.30(14) . . . . ?
C00F C00M C014 C01Y 179.90(11) . . . . ?
C00F C00M C016 C01Q 179.30(12) . . . . ?
C00G C00C C00S C00H -15.47(13) . . . . ?
C00G C00C C00S C00N 162.44(11) . . . . ?
C00G C00I C018 C01C 53.89(17) . . . . ?
C00H C00I C018 C01C -67.33(16) . . . . ?
C00H C01A C01J C01N -67.11(17) . . . . ?
C00I C00G C00V C00P 167.93(11) . . . . ?
C00I C00H C00S C00C -1.95(15) . . . . ?
C00I C00H C00S C00N -179.74(12) . . . . ?
C00I C00H C01A C01J 98.39(15) . . . . ?
C00I C018 C01C C017 56.00(18) . . . . ?
C00J C004 C009 C00A 172.53(13) . . . . ?
C00J C004 C009 C00T 51.00(18) . . . . ?
C00J C004 C009 B01L -71.44(15) . . . . ?
C00J C004 C00E C00D -175.14(11) . . . . ?
C00J C004 C00E C01E -0.15(18) . . . . ?
C00J C01I C01P C01E -0.3(2) . . . . ?
C00K C00F C00M C014 5.75(12) . . . . ?
C00K C00F C00M C016 -175.08(12) . . . . ?
C00K C00F B01K C001 -16.12(16) . . . . ?
C00K C00F B01K C002 162.40(11) . . . . ?
C00K C013 C01V C01X 1.1(2) . . . . ?
C00K C01H C01S C01X -0.6(2) . . . . ?
C00L C005 B01L C009 141.95(11) . . . . ?
C00L C005 B01L C00B -41.68(17) . . . . ?
C00L C005 C2 C022 -47.06(19) . . . . ?
C00L C005 C2 C3 -77.7(3) . . . . ?
C00L C00Q C012 C00R 1.23(15) . . . . ?
C00L C00Q C012 C01O 178.52(14) . . . . ?
C00L C00Q C015 C01U -54.99(19) . . . . ?
C00M C00F C00K C013 173.39(12) . . . . ?
C00M C00F C00K C01H -6.38(13) . . . . ?
C00M C00F B01K C001 90.88(12) . . . . ?
C00M C00F B01K C002 -90.60(12) . . . . ?
C00M C014 C01H C00K -0.89(14) . . . . ?
C00M C014 C01H C01S -177.63(13) . . . . ?
C00M C014 C01Y C01R 0.5(2) . . . . ?
C00M C016 C01Q C01R 1.5(2) . . . . ?
C00N C01F C01T C01M -50.4(2) . . . . ?
C00N C01F C01T C6 -73.9(6) . . . . ?
C00N C01F C01T C7 -22.7(16) . . . . ?
C00N C01F C6 C01M 78.5(15) . . . . ?
C00N C01F C6 C01T 120.6(4) . . . . ?
C00N C01F C6 C7 96.3(9) . . . . ?
C00O C00B C011 C00W -162.32(12) . . . . ?
C00O C00B B01L C005 -128.59(13) . . . . ?
C00O C00B B01L C009 47.93(14) . . . . ?
C00P C002 C003 C006 -170.80(11) . . . . ?
C00P C002 B01K C001 4.74(18) . . . . ?
C00P C002 B01K C00F -173.68(11) . . . . ?
C00Q C00L C00Z C00R -28.45(12) . . . . ?
C00Q C00L C00Z C00W -154.28(11) . . . . ?
C00Q C012 C01O C020 83.8(2) . . . . ?
C00Q C015 C01U C021 83.85(19) . . . . ?
C00Q C015 C01U C1 32.2(4) . . . . ?
C00R C00X C019 C01W -53.04(19) . . . . ?
C00R C00X C019 C5 -89.0(5) . . . . ?
C00R C012 C01O C020 -99.22(17) . . . . ?
C00S C00C C00G C00I 25.95(12) . . . . ?
C00S C00C C00G C00V 152.07(10) . . . . ?
C00S C00H C00I C00G 18.53(14) . . . . ?
C00S C00H C00I C018 146.29(12) . . . . ?
C00S C00H C01A C01J -85.27(17) . . . . ?
C00S C00N C01F C01T -55.04(19) . . . . ?
C00S C00N C01F C6 -97.8(5) . . . . ?
C00T C009 C00A C00D 132.14(11) . . . . ?
C00T C009 C00A C00U -47.89(17) . . . . ?
C00T C009 B01L C005 141.16(12) . . . . ?
C00T C009 B01L C00B -35.50(15) . . . . ?
C00U C00A C00D C00E 174.80(11) . . . . ?
C00U C00A C00D C00Y -2.20(18) . . . . ?
C00U C01B C01D C00Y -0.8(2) . . . . ?
C00V C00G C00I C00H -152.95(11) . . . . ?
C00V C00G C00I C018 78.17(15) . . . . ?
C00X C00R C00Z C00L 158.61(11) . . . . ?
C00X C00R C00Z C00W -74.99(15) . . . . ?
C00X C00R C012 C00Q -148.83(12) . . . . ?
C00X C00R C012 C01O 33.72(19) . . . . ?
C00X C019 C01W C01Z -57.2(2) . . . . ?
C00X C019 C01W C4 -17.5(7) . . . . ?
C00X C019 C01W C5 -65.1(5) . . . . ?
C00X C019 C5 C01W 126.4(4) . . . . ?
C00X C019 C5 C01Z 93(3) . . . . ?
C00X C019 C5 C4 87.0(8) . . . . ?
C00Y C00D C00E C004 176.87(12) . . . . ?
C00Y C00D C00E C01E 2.5(2) . . . . ?
C00Z C00L C00Q C012 17.53(14) . . . . ?
C00Z C00L C00Q C015 -161.07(12) . . . . ?
C00Z C00R C00X C019 -52.88(17) . . . . ?
C00Z C00R C012 C00Q -19.57(14) . . . . ?
C00Z C00R C012 C01O 162.98(13) . . . . ?
C00Z C00W C011 C00B -48.01(16) . . . . ?
C011 C00B C00O C010 167.37(12) . . . . ?
C011 C00B B01L C005 0.75(18) . . . . ?
C011 C00B B01L C009 177.28(11) . . . . ?
C011 C00W C00Z C00L -46.07(16) . . . . ?
C011 C00W C00Z C00R -166.45(11) . . . . ?
C012 C00Q C015 C01U 126.63(17) . . . . ?
C012 C00R C00X C019 69.24(17) . . . . ?
C012 C00R C00Z C00L 29.26(12) . . . . ?
C012 C00R C00Z C00W 155.67(11) . . . . ?
C012 C01O C020 C01Z 67.35(19) . . . . ?
C012 C01O C020 C4 21.0(8) . . . . ?
C013 C00K C01H C014 -174.98(11) . . . . ?
C013 C00K C01H C01S 2.17(19) . . . . ?
C013 C01V C01X C01S 0.4(2) . . . . ?
C014 C00M C016 C01Q -1.60(18) . . . . ?
C014 C01H C01S C01X 175.78(14) . . . . ?
C015 C00Q C012 C00R 179.78(12) . . . . ?
C015 C00Q C012 C01O -2.9(2) . . . . ?
C015 C01U C021 C022 -84.31(19) . . . . ?
C015 C01U C021 C1 -114.0(3) . . . . ?
C015 C01U C021 C3 -53.7(8) . . . . ?
C015 C01U C1 C021 92.9(3) . . . . ?
C015 C01U C1 C022 50.8(7) . . . . ?
C015 C01U C1 C3 70.5(5) . . . . ?
C016 C00M C014 C01H 177.43(11) . . . . ?
C016 C00M C014 C01Y 0.62(18) . . . . ?
C016 C01Q C01R C01Y -0.4(2) . . . . ?
C019 C01W C01Z C020 104.88(19) . . . . ?
C019 C01W C01Z C4 131.5(6) . . . . ?
C019 C01W C01Z C5 -16.4(11) . . . . ?
C019 C01W C4 C01Z -71.5(7) . . . . ?
C019 C01W C4 C020 -8.7(19) . . . . ?
C019 C01W C4 C5 -54.8(8) . . . . ?
C019 C01W C5 C01Z 165.0(10) . . . . ?
C019 C01W C5 C4 143.6(5) . . . . ?
C01A C00H C00I C00G -164.65(11) . . . . ?
C01A C00H C00I C018 -36.88(17) . . . . ?
C01A C00H C00S C00C -178.63(12) . . . . ?
C01A C00H C00S C00N 3.6(2) . . . . ?
C01A C01J C01N C017 69.10(17) . . . . ?
C01C C017 C01N C01J -107.78(16) . . . . ?
C01F C00N C00S C00C 65.74(16) . . . . ?
C01F C00N C00S C00H -116.70(15) . . . . ?
C01F C01T C6 C01M 148.9(7) . . . . ?
C01F C01T C6 C7 148.6(7) . . . . ?
C01F C01T C7 C008 20(4) . . . . ?
C01F C01T C7 C01M -52(2) . . . . ?
C01F C01T C7 C6 -51.5(14) . . . . ?
C01F C6 C7 C008 -113.1(11) . . . . ?
C01F C6 C7 C01M -153.4(13) . . . . ?
C01F C6 C7 C01T 27.1(6) . . . . ?
C01H C00K C013 C01V -2.39(19) . . . . ?
C01H C014 C01Y C01R -175.54(14) . . . . ?
C01H C01S C01X C01V -0.6(2) . . . . ?
B01K C001 C008 C01M -155.71(14) . . . . ?
B01K C001 C008 C7 169.5(10) . . . . ?
B01K C001 C00C C00G 14.73(15) . . . . ?
B01K C001 C00C C00S 132.96(11) . . . . ?
B01K C002 C003 C006 59.43(13) . . . . ?
B01K C002 C00P C00V -74.67(14) . . . . ?
B01K C00F C00K C013 -80.61(16) . . . . ?
B01K C00F C00K C01H 99.62(12) . . . . ?
B01K C00F C00M C014 -110.90(11) . . . . ?
B01K C00F C00M C016 68.27(15) . . . . ?
B01L C005 C00L C00Q -129.15(11) . . . . ?
B01L C005 C00L C00Z -11.74(16) . . . . ?
B01L C005 C2 C022 -175.64(15) . . . . ?
B01L C005 C2 C3 153.7(3) . . . . ?
B01L C009 C00A C00D -97.51(12) . . . . ?
B01L C009 C00A C00U 82.47(16) . . . . ?
B01L C009 C00T C010 35.56(16) . . . . ?
B01L C00B C00O C010 -62.14(15) . . . . ?
B01L C00B C011 C00W 71.35(15) . . . . ?
C01M C008 C7 C01T -80(3) . . . . ?
C01M C008 C7 C6 -27.4(8) . . . . ?
C01M C01T C6 C01F -148.9(7) . . . . ?
C01M C01T C6 C7 -0.2(8) . . . . ?
C01M C01T C7 C008 72(2) . . . . ?
C01M C01T C7 C6 0.3(11) . . . . ?
C01M C6 C7 C008 40.3(9) . . . . ?
C01M C6 C7 C01T -179.5(16) . . . . ?
C01N C017 C01C C018 52.51(18) . . . . ?
C01O C020 C4 C01W 45.0(17) . . . . ?
C01O C020 C4 C01Z 98.6(7) . . . . ?
C01O C020 C4 C5 75.7(9) . . . . ?
C01Q C01R C01Y C014 -0.6(2) . . . . ?
C01T C01F C6 C01M -42.1(13) . . . . ?
C01T C01F C6 C7 -24.3(6) . . . . ?
C01T C01M C6 C01F 35.2(11) . . . . ?
C01T C01M C6 C7 0.4(12) . . . . ?
C01T C01M C7 C008 -140.4(10) . . . . ?
C01T C01M C7 C6 -0.4(13) . . . . ?
C01T C6 C7 C008 -140.2(13) . . . . ?
C01T C6 C7 C01M 179.5(16) . . . . ?
C01U C021 C022 C2 99.1(2) . . . . ?
C01U C021 C022 C1 -27.3(3) . . . . ?
C01U C021 C022 C3 134.2(8) . . . . ?
C01U C021 C1 C022 150.3(3) . . . . ?
C01U C021 C1 C3 140.9(5) . . . . ?
C01U C021 C3 C022 -63.6(10) . . . . ?
C01U C021 C3 C2 18(2) . . . . ?
C01U C021 C3 C1 -46.9(6) . . . . ?
C01U C1 C3 C021 39.8(5) . . . . ?
C01U C1 C3 C022 -155.8(5) . . . . ?
C01U C1 C3 C2 -112.5(5) . . . . ?
C01W C019 C5 C01Z -33(2) . . . . ?
C01W C019 C5 C4 -39.4(7) . . . . ?
C01W C01Z C020 C01O -65.4(2) . . . . ?
C01W C01Z C020 C4 37.8(8) . . . . ?
C01W C01Z C4 C020 -145.0(7) . . . . ?
C01W C01Z C4 C5 -27.4(12) . . . . ?
C01W C01Z C5 C019 27(2) . . . . ?
C01W C01Z C5 C4 36.3(13) . . . . ?
C01W C4 C5 C019 32.7(5) . . . . ?
C01W C4 C5 C01Z -142.6(15) . . . . ?
C01Y C014 C01H C00K 175.47(13) . . . . ?
C01Y C014 C01H C01S -1.3(2) . . . . ?
C01Z C01W C4 C020 62.7(14) . . . . ?
C01Z C01W C4 C5 16.6(7) . . . . ?
C01Z C01W C5 C019 -165.0(10) . . . . ?
C01Z C01W C5 C4 -21.4(8) . . . . ?
C01Z C020 C4 C01W -53.6(13) . . . . ?
C01Z C020 C4 C5 -23.0(5) . . . . ?
C01Z C4 C5 C019 175.3(17) . . . . ?
C01Z C4 C5 C01W 142.6(15) . . . . ?
C020 C01Z C4 C01W 145.0(7) . . . . ?
C020 C01Z C4 C5 117.7(12) . . . . ?
C020 C01Z C5 C019 -63(3) . . . . ?
C020 C01Z C5 C01W -90.3(12) . . . . ?
C020 C01Z C5 C4 -54.0(10) . . . . ?
C020 C4 C5 C019 -118.7(9) . . . . ?
C020 C4 C5 C01W -151.4(8) . . . . ?
C020 C4 C5 C01Z 66.0(13) . . . . ?
C021 C01U C1 C022 -42.1(5) . . . . ?
C021 C01U C1 C3 -22.4(3) . . . . ?
C021 C022 C2 C005 -54.5(2) . . . . ?
C021 C022 C2 C3 17.1(4) . . . . ?
C021 C022 C1 C01U 44.4(5) . . . . ?
C021 C022 C1 C3 9.7(4) . . . . ?
C021 C022 C3 C2 -148.1(7) . . . . ?
C021 C022 C3 C1 -13.6(6) . . . . ?
C021 C1 C3 C022 164.3(7) . . . . ?
C021 C1 C3 C2 -152.4(7) . . . . ?
C022 C021 C1 C01U -150.3(3) . . . . ?
C022 C021 C1 C3 -9.4(4) . . . . ?
C022 C021 C3 C2 81.2(16) . . . . ?
C022 C021 C3 C1 16.8(8) . . . . ?
C022 C2 C3 C021 -96.8(17) . . . . ?
C022 C2 C3 C1 -47.4(5) . . . . ?
C022 C1 C3 C021 -164.3(7) . . . . ?
C022 C1 C3 C2 43.3(4) . . . . ?
C2 C005 C00L C00Q 108.74(13) . . . . ?
C2 C005 C00L C00Z -133.85(12) . . . . ?
C2 C005 B01L C009 -92.03(13) . . . . ?
C2 C005 B01L C00B 84.35(14) . . . . ?
C2 C022 C1 C01U -38.0(8) . . . . ?
C2 C022 C1 C021 -82.4(4) . . . . ?
C2 C022 C1 C3 -72.8(5) . . . . ?
C2 C022 C3 C021 148.1(7) . . . . ?
C2 C022 C3 C1 134.6(3) . . . . ?
C1 C01U C021 C022 29.7(3) . . . . ?
C1 C01U C021 C3 60.4(8) . . . . ?
C1 C021 C022 C2 126.4(3) . . . . ?
C1 C021 C022 C3 161.5(8) . . . . ?
C1 C021 C3 C022 -16.8(8) . . . . ?
C1 C021 C3 C2 64.5(16) . . . . ?
C1 C022 C2 C005 -4.0(4) . . . . ?
C1 C022 C2 C3 67.5(6) . . . . ?
C1 C022 C3 C021 13.6(6) . . . . ?
C1 C022 C3 C2 -134.6(3) . . . . ?
C3 C021 C022 C2 -35.1(8) . . . . ?
C3 C021 C022 C1 -161.5(8) . . . . ?
C3 C021 C1 C01U -140.9(5) . . . . ?
C3 C021 C1 C022 9.4(4) . . . . ?
C3 C022 C2 C005 -71.6(4) . . . . ?
C3 C022 C1 C01U 34.7(7) . . . . ?
C3 C022 C1 C021 -9.7(4) . . . . ?
C4 C01W C01Z C020 -26.6(6) . . . . ?
C4 C01W C01Z C5 -147.8(12) . . . . ?
C4 C01W C5 C019 -143.6(5) . . . . ?
C4 C01W C5 C01Z 21.4(8) . . . . ?
C4 C01Z C020 C01O -103.2(8) . . . . ?
C4 C01Z C5 C019 -9(3) . . . . ?
C4 C01Z C5 C01W -36.3(13) . . . . ?
C5 C019 C01W C01Z 7.9(5) . . . . ?
C5 C019 C01W C4 47.6(8) . . . . ?
C5 C01W C01Z C020 121.2(11) . . . . ?
C5 C01W C01Z C4 147.8(12) . . . . ?
C5 C01W C4 C01Z -16.6(7) . . . . ?
C5 C01W C4 C020 46.1(15) . . . . ?
C5 C01Z C020 C01O -9.1(15) . . . . ?
C5 C01Z C020 C4 94.1(17) . . . . ?
C5 C01Z C4 C01W 27.4(12) . . . . ?
C5 C01Z C4 C020 -117.7(12) . . . . ?
C6 C01F C01T C01M 23.5(6) . . . . ?
C6 C01F C01T C7 51.3(17) . . . . ?
C6 C01M C01T C01F -33.9(9) . . . . ?
C6 C01M C01T C7 -179.6(15) . . . . ?
C6 C01M C7 C008 -140.0(8) . . . . ?
C6 C01M C7 C01T 0.4(13) . . . . ?
C6 C01T C7 C008 72(3) . . . . ?
C6 C01T C7 C01M -0.3(11) . . . . ?
C7 C008 C01M C01T 33.4(11) . . . . ?
C7 C008 C01M C6 96.3(19) . . . . ?
C7 C01M C01T C01F 145.7(12) . . . . ?
C7 C01M C01T C6 179.6(15) . . . . ?
C7 C01M C6 C01F 34.9(18) . . . . ?
C7 C01M C6 C01T -0.4(12) . . . . ?
C7 C01T C6 C01F -148.6(7) . . . . ?
C7 C01T C6 C01M 0.2(8) . . . . ?
